data_4126212
loop_
_publ_author_name
'Yang, Jingjing'
'Trickett, Christopher A.'
'Alahmadi, Salman B.'
'Alshammari, Ahmad S.'
'Yaghi, Omar M.'

_publ_section_title
;
 Calcium l-Lactate Frameworks as Naturally Degradable Carriers for
 Pesticides.
;
_journal_issue 24
_journal_name_full 'Journal of the American Chemical Society'
_journal_page_first 8118
_journal_page_last 8121
_journal_paper_doi 10.1021/jacs.7b04542
_journal_volume 139
_journal_year 2017
_chemical_absolute_configuration syn
_chemical_formula_moiety 'C74 H121 Ca14 O75, C2 H6 O'
_chemical_formula_sum 'C76 H127 Ca14 O76'
_chemical_formula_weight 2817.89
_chemical_name_common EcoMOF-1
_space_group_crystal_system monoclinic
_space_group_IT_number 4
_space_group_name_Hall 'P 2yb'
_space_group_name_H-M_alt 'P 1 21 1'
_symmetry_space_group_name_Hall 'P 2yb'
_symmetry_space_group_name_H-M 'P 1 21 1'
_atom_sites_solution_hydrogens geom
_atom_sites_solution_primary 'intrinsic phasing'
_atom_sites_solution_secondary difmap
_audit_creation_date 2017-02-28
_audit_creation_method
;
Olex2 1.2
(compiled 2017.01.04 svn.r3372 for OlexSys, GUI svn.r5292)
;
_cell_angle_alpha 90
_cell_angle_beta 90.327(2)
_cell_angle_gamma 90
_cell_formula_units_Z 2
_cell_length_a 24.3868(11)
_cell_length_b 13.2612(6)
_cell_length_c 24.9710(10)
_cell_measurement_reflns_used 9766
_cell_measurement_temperature 100(2)
_cell_measurement_theta_max 27.478
_cell_measurement_theta_min 2.474
_cell_volume 8075.4(6)
_computing_cell_refinement 'SAINT V8.34A Bruker-AXS, Madison WI'
_computing_data_collection 'Bruker APEX2 Bruker-AXS, Madison WI'
_computing_data_reduction 'SAINT V8.34A Bruker-AXS, Madison WI'
_computing_molecular_graphics
;
Bruker SHELXTL Bruker-AXS, Madison WI
O. V. Dolomanov, L. J. Bourhis, R. J. Gildea, J. A. K. Howard and H. Puschmann,
OLEX2: a complete structure solution, refinement and analysis program.
J. Appl. Cryst. (2009). 42, 339-341.
and local programs
;
_computing_publication_material 'Bruker SHELXTL Bruker-AXS, Madison WI'
_computing_structure_refinement 'SHELXL-2014/7 (Sheldrick, 2013)'
_computing_structure_solution 'SHELXT 2014/4 Bruker-AXS, Madison WI'
_diffrn_ambient_temperature 100(2)
_diffrn_detector_area_resol_mean 10.42
_diffrn_measured_fraction_theta_full 0.999
_diffrn_measured_fraction_theta_max 0.996
_diffrn_measurement_device_type 'Bruker D8 with PHOTON 100 detector'
_diffrn_measurement_method '\f and \w shutterless scans'
_diffrn_radiation_monochromator 'silicon 111'
_diffrn_radiation_type synchrotron
_diffrn_radiation_wavelength 0.7749
_diffrn_reflns_av_R_equivalents 0.0723
_diffrn_reflns_av_unetI/netI 0.0693
_diffrn_reflns_Laue_measured_fraction_full 0.999
_diffrn_reflns_Laue_measured_fraction_max 0.996
_diffrn_reflns_limit_h_max 29
_diffrn_reflns_limit_h_min -29
_diffrn_reflns_limit_k_max 15
_diffrn_reflns_limit_k_min -15
_diffrn_reflns_limit_l_max 30
_diffrn_reflns_limit_l_min -30
_diffrn_reflns_number 119229
_diffrn_reflns_point_group_measured_fraction_full 0.994
_diffrn_reflns_point_group_measured_fraction_max 0.991
_diffrn_reflns_theta_full 27.825
_diffrn_reflns_theta_max 27.885
_diffrn_reflns_theta_min 2.101
_diffrn_source
;
Advanced Light Source, station 11.3.1
;
_exptl_absorpt_coefficient_mu 0.669
_exptl_absorpt_correction_T_max 0.7456
_exptl_absorpt_correction_T_min 0.5159
_exptl_absorpt_correction_type multi-scan
_exptl_absorpt_process_details
;
SADABS-2014/5 (Bruker,2014/5) was used for absorption correction. 
wR2(int) was 0.1378 before and 0.0902 after correction. 
The Ratio of minimum to maximum transmission is 0.6919.
The \l/2 correction factor is Not present.
;
_exptl_crystal_colour Colorless
_exptl_crystal_density_diffrn 1.159
_exptl_crystal_description needle
_exptl_crystal_F_000 2942
_exptl_crystal_size_max 0.1
_exptl_crystal_size_mid 0.1
_exptl_crystal_size_min 0.02
_refine_diff_density_max 0.726
_refine_diff_density_min -0.627
_refine_diff_density_rms 0.075
_refine_ls_abs_structure_details
;
 Flack x determined using 9595 quotients [(I+)-(I-)]/[(I+)+(I-)]
 (Parsons, Flack and Wagner, Acta Cryst. B69 (2013) 249-259).
;
_refine_ls_abs_structure_Flack 0.150(10)
_refine_ls_extinction_method none
_refine_ls_goodness_of_fit_ref 1.076
_refine_ls_hydrogen_treatment mixed
_refine_ls_matrix_type full
_refine_ls_number_parameters 1544
_refine_ls_number_reflns 29436
_refine_ls_number_restraints 265
_refine_ls_restrained_S_all 1.092
_refine_ls_R_factor_all 0.0755
_refine_ls_R_factor_gt 0.0621
_refine_ls_shift/su_max 0.001
_refine_ls_shift/su_mean 0.000
_refine_ls_structure_factor_coef Fsqd
_refine_ls_weighting_details 'w=1/[\s^2^(Fo^2^)+(0.1131P)^2^] where P=(Fo^2^+2Fc^2^)/3'
_refine_ls_weighting_scheme calc
_refine_ls_wR_factor_gt 0.1685
_refine_ls_wR_factor_ref 0.1772
_reflns_Friedel_coverage 0.901
_reflns_Friedel_fraction_full 0.990
_reflns_Friedel_fraction_max 0.985
_reflns_number_gt 24072
_reflns_number_total 29436
_reflns_threshold_expression 'I > 2\s(I)'
_cod_data_source_file ja7b04542_si_002.cif
_cod_data_source_block MOF-1201
_cod_depositor_comments 'Adding full bibliography for 4126212.cif.'
_cod_database_code 4126212
_shelxl_version_number 2014/6
_shelx_space_group_comment
;
The symmetry employed for this shelxl refinement is uniquely defined
by the following loop, which should always be used as a source of
symmetry information in preference to the above space-group names.
They are only intended as comments.
;
_shelx_estimated_absorpt_t_max 0.987
_shelx_estimated_absorpt_t_min 0.936
_olex2_refinement_description
;
1. Fixed Uiso
 At 1.2 times of:
  All C(H) groups, H29 of O29, All C(H,H) groups
 At 1.5 times of:
  All C(H,H,H) groups, H81 of O81, H71 of O71, H1 of O1, H82 of O82, H47 of
  O47, H70 of O70, H26 of O26, H15 of O15, H40 of O40, H24 of O24, H48 of O48,
  H9 of O9, H4 of O4, H18 of O18, H16 of O16, H75 of O75, H56 of O56, H59 of
  O59, H25 of O25, H64 of O64
2. Shared sites
{C57A, C57B}
3. Restrained distances
 O53-C57B
 1.45 with sigma of 0.02
 O70-H70
 0.85 with sigma of 0.01
 O75-H75
 0.85 with sigma of 0.01
 C21-C22
 1.54 with sigma of 0.02
 C73B-C57B
 1.54 with sigma of 0.02
 C73A-C57B
 1.54 with sigma of 0.02
 O55B-C73A
 2.37 with sigma of 0.02
 C73A-O53
 2.37 with sigma of 0.02
 C73B-O55A
 2.37 with sigma of 0.02
 C73B-O53
 2.37 with sigma of 0.02
 C14-C13
 1.54 with sigma of 0.02
 C25-O33
 1.27 with sigma of 0.02
 C25-O34
 1.27 with sigma of 0.02
 O33-O34
 2.3 with sigma of 0.02
 O40-H40
 0.85 with sigma of 0.01
 O4-H4
 0.85 with sigma of 0.01
 O16-H16
 0.85 with sigma of 0.01
 C66-C67
 1.54 with sigma of 0.02
 C54-C53
 1.54 with sigma of 0.02
 O9-H9
 0.85 with sigma of 0.01
 O71-H71
 0.85 with sigma of 0.01
 O56-H56
 0.85 with sigma of 0.01
 O25-H25
 0.85 with sigma of 0.01
 C24-C25
 1.54 with sigma of 0.02
 C23-C24
 1.54 with sigma of 0.02
 C74-C75
 1.54 with sigma of 0.02
 C71-C70
 1.54 with sigma of 0.02
 C69-C70
 1.54 with sigma of 0.02
 C4-C5
 1.54 with sigma of 0.02
 O47-H47
 0.87 with sigma of 0.01
 C55-C56
 1.54 with sigma of 0.02
 C27-H70
 1.891066 with sigma of 0.02
 Ca6-H70
 3.004549 with sigma of 0.02
 Ca6-H75
 2.97305 with sigma of 0.02
 C46-H40
 1.890728 with sigma of 0.02
 Ca10-H40
 3.029704 with sigma of 0.02
 C2-H4
 1.935258 with sigma of 0.02
 Ca1-H4
 2.941664 with sigma of 0.02
 C13-H16
 1.88918 with sigma of 0.02
 Ca4-H16
 2.986135 with sigma of 0.02
 Ca1-H9
 3.052595 with sigma of 0.02
 C72-H71
 1.884447 with sigma of 0.02
 Ca6-H71
 3.06436 with sigma of 0.02
 C58-H56
 1.913029 with sigma of 0.02
 Ca12-H56
 3.057711 with sigma of 0.02
 C24-H25
 1.930929 with sigma of 0.02
 Ca5-H25
 3.233093 with sigma of 0.02
 C70-H75
 1.896754 with sigma of 0.02
 C5-H9
 1.858189 with sigma of 0.02
 C43-H47
 1.918961 with sigma of 0.02
 Ca10-H47
 3.13176 with sigma of 0.02
4. Uiso/Uaniso restraints and constraints
C70 \\sim C71: within 2A with sigma of 0.04 and sigma for terminal atoms of 0.08
Uanis(C22) \\sim Ueq: with sigma of 0.05 and sigma for terminal atoms of 0.05
Uanis(C73A) \\sim Ueq, Uanis(C73B) \\sim Ueq: with sigma of 0.05 and sigma for
terminal atoms of 0.1
Uanis(C11) \\sim Ueq: with sigma of 0.05 and sigma for terminal atoms of 0.05
Uanis(C38) \\sim Ueq: with sigma of 0.05 and sigma for terminal atoms of 0.1
Uanis(C54) \\sim Ueq: with sigma of 0.05 and sigma for terminal atoms of 0.1
Uanis(C71) \\sim Ueq: with sigma of 0.05 and sigma for terminal atoms of 0.05
Uanis(C29) \\sim Ueq: with sigma of 0.1 and sigma for terminal atoms of 0.2
Uanis(O51B) = Uanis(O51A)
Uanis(C73B) = Uanis(C73A)
Uanis(C57A) = Uanis(C57B)
5. Rigid body (RIGU) restrains
 C24, C25, C23, O33, O34
 with sigma for 1-2 distances of 0.004 and sigma for 1-3 distances of 0.004
 O51B, C55, O52
 with sigma for 1-2 distances of 0.004 and sigma for 1-3 distances of 0.004
 C13, C14
 with sigma for 1-2 distances of 0.004 and sigma for 1-3 distances of 0.004
 C72, C73
 with sigma for 1-2 distances of 0.004 and sigma for 1-3 distances of 0.004
 O18, C19, C20
 with sigma for 1-2 distances of 0.004 and sigma for 1-3 distances of 0.004
 O21, O22, C21, C22
 with sigma for 1-2 distances of 0.004 and sigma for 1-3 distances of 0.004
 O25, C24
 with sigma for 1-2 distances of 0.004 and sigma for 1-3 distances of 0.004
 C65, C66, C67
 with sigma for 1-2 distances of 0.004 and sigma for 1-3 distances of 0.004
 C55, C56, O51A
 with sigma for 1-2 distances of 0.004 and sigma for 1-3 distances of 0.004
 O59, C61, C62
 with sigma for 1-2 distances of 0.004 and sigma for 1-3 distances of 0.004
 C36, C38
 with sigma for 1-2 distances of 0.004 and sigma for 1-3 distances of 0.004
 O7AA, C53, O68, C54
 with sigma for 1-2 distances of 0.004 and sigma for 1-3 distances of 0.004
 O58, C57
 with sigma for 1-2 distances of 0.004 and sigma for 1-3 distances of 0.004
 C16, C17
 with sigma for 1-2 distances of 0.004 and sigma for 1-3 distances of 0.004
 O55B, C57A
 with sigma for 1-2 distances of 0.004 and sigma for 1-3 distances of 0.004
 O53, C57A, C73B
 with sigma for 1-2 distances of 0.004 and sigma for 1-3 distances of 0.004
 C71, C70
 with sigma for 1-2 distances of 0.004 and sigma for 1-3 distances of 0.004
 O74, C69, O76
 with sigma for 1-2 distances of 0.004 and sigma for 1-3 distances of 0.004
 C4, C5
 with sigma for 1-2 distances of 0.004 and sigma for 1-3 distances of 0.004
 C29, C31, O29
 with sigma for 1-2 distances of 0.004 and sigma for 1-3 distances of 0.004
6. Others
 Fixed Sof: O51B(0.5) O51A(0.5) C57B(0.5) O55B(0.5) O55A(0.5) C73B(0.5)
 H73D(0.5) H73E(0.5) H73F(0.5) C73A(0.5) H73G(0.5) H73H(0.5) H73I(0.5) C57A(0.5)
7.a Riding coordinates:
 O29(H29)
7.b Ternary CH refined with riding coordinates:
 C40(H40A), C29(H29A), C43(H43), C49(H49), C36(H36), C27(H27), C33(H33),
 C46(H46), C5(H5), C13(H13), C19(H19), C2(H2), C10(H10), C58(H58), C16(H16A),
 C72(H72), C24(H24A), C61(H61), C70(H70A), C66(H66)
7.c Secondary CH2 refined with riding coordinates:
 C74(H74A,H74B)
7.d Me refined with riding coordinates:
 C44(H44A,H44B,H44C), C7(H7A,H7B,H7C), C41(H41A,H41B,H41C), C28(H28A,H28B,
 H28C), C52(H52A,H52B,H52C), C34(H34A,H34B,H34C), C50(H50A,H50B,H50C), C30(H30A,
 H30B,H30C), C47(H47A,H47B,H47C), C20(H20A,H20B,H20C), C1(H1A,H1B,H1C),
 C38(H38A,H38B,H38C), C73(H73A,H73B,H73C), C62(H62A,H62B,H62C), C59(H59A,H59B,
 H59C), C17(H17A,H17B,H17C), C63(H63A,H63B,H63C), C23(H23A,H23B,H23C), C11(H11A,
 H11B,H11C), C14(H14A,H14B,H14C), C4(H4A,H4B,H4C), C67(H67A,H67B,H67C),
 C56(H56A,H56B,H56C), C71(H71A,H71B,H71C), C22(H22A,H22B,H22C), C54(H54A,H54B,
 H54C), C73B(H73D,H73E,H73F), C73A(H73G,H73H,H73I), C75(H75A,H75B,H75C)
7.e Tetrahedral OH refined with riding coordinates:
 O26(H26), O15(H15), O24(H24), O59(H59), O18(H18), O64(H64)
7.f Idealised tetrahedral OH refined as rotating group:
 O48(H48), O81(H81), O1(H1), O82(H82)
;
_olex2_submission_special_instructions 'No special instructions were received'

loop_
_space_group_symop_operation_xyz
'x, y, z'
'-x, y+1/2, -z'

loop_
_atom_site_label
_atom_site_type_symbol
_atom_site_fract_x
_atom_site_fract_y
_atom_site_fract_z
_atom_site_U_iso_or_equiv
_atom_site_adp_type
_atom_site_occupancy
_atom_site_site_symmetry_order
_atom_site_calc_flag
_atom_site_refinement_flags_posn
_atom_site_refinement_flags_adp
_atom_site_refinement_flags_occupancy
_atom_site_disorder_assembly
_atom_site_disorder_group
Ca8 Ca 0.47643(4) 0.53158(9) 0.92691(4) 0.0269(2) Uani 1 1 d . . . . .
Ca9 Ca 0.52027(5) 0.80291(8) 0.98437(5) 0.0305(3) Uani 1 1 d . . . . .
Ca10 Ca 0.56876(5) 0.48959(10) 0.81043(5) 0.0331(3) Uani 1 1 d D . . . .
Ca7 Ca 0.33754(5) 0.55184(9) 0.87337(5) 0.0307(3) Uani 1 1 d . . . . .
Ca2 Ca 0.02502(5) 0.03707(11) 1.08689(5) 0.0379(3) Uani 1 1 d . . . . .
Ca13 Ca 0.59039(6) 0.28354(11) 0.48326(5) 0.0435(3) Uani 1 1 d . . . . .
Ca1 Ca 0.15685(5) 0.03434(12) 1.14784(5) 0.0421(3) Uani 1 1 d D . . . .
Ca4 Ca 0.07603(6) 0.55590(13) 0.80532(7) 0.0506(4) Uani 1 1 d D . . . .
Ca14 Ca 0.49514(8) 0.52996(12) 0.48806(7) 0.0589(4) Uani 1 1 d . . . . .
Ca6 Ca 0.34144(7) 0.77528(15) 0.64003(7) 0.0609(5) Uani 1 1 d D . . . .
Ca12 Ca 0.69057(8) 0.31264(15) 0.59208(7) 0.0648(5) Uani 1 1 d D . . . .
Ca3 Ca 0.00551(8) 0.28031(12) 0.99179(7) 0.0574(4) Uani 1 1 d . . . . .
Ca11 Ca 0.70285(6) 0.43913(19) 0.73379(7) 0.0688(6) Uani 1 1 d . . . . .
Ca5 Ca 0.22480(7) 0.6303(2) 0.77032(7) 0.0911(9) Uani 1 1 d D . . . .
O31 O 0.40174(16) 0.6418(3) 0.92680(16) 0.0301(9) Uani 1 1 d . . . . .
O35 O 0.42592(16) 0.4998(3) 0.84730(16) 0.0317(9) Uani 1 1 d . . . . .
O80 O 0.46768(18) 1.1246(3) 1.00943(17) 0.0330(9) Uani 1 1 d . . . . .
O39 O 0.53823(19) 0.4102(3) 0.89080(18) 0.0368(10) Uani 1 1 d . . . . .
O46 O 0.53480(18) 0.6182(3) 0.86648(18) 0.0369(10) Uani 1 1 d . . . . .
O6 O 0.09982(19) -0.0751(4) 1.09021(19) 0.0416(11) Uani 1 1 d . . . . .
O47 O 0.58851(19) 0.6622(4) 0.78022(19) 0.0427(11) Uani 1 1 d D . . . .
H47 H 0.609(3) 0.686(2) 0.7542(16) 0.064 Uiso 1 1 d DR . . . .
O79 O 0.49107(19) 0.9708(3) 0.98374(18) 0.0376(10) Uani 1 1 d . . . . .
O14 O -0.06211(18) 0.5442(4) 0.82233(19) 0.0474(12) Uani 1 1 d . . . . .
O45 O 0.52709(19) 0.7791(4) 0.89261(17) 0.0393(10) Uani 1 1 d . . . . .
O27 O 0.41239(17) 0.4106(3) 0.96548(19) 0.0357(10) Uani 1 1 d . . . . .
O29 O 0.30202(18) 0.7031(4) 0.9115(2) 0.0470(12) Uani 1 1 d . U . . .
H29 H 0.2906 0.7414 0.8844 0.056 Uiso 1 1 d R . . . .
O36 O 0.32611(19) 0.4531(4) 0.9494(2) 0.0523(14) Uani 1 1 d . . . . .
O70 O 0.4115(2) 0.7565(4) 0.7056(2) 0.0513(13) Uani 1 1 d D . . . .
H70 H 0.4452(9) 0.743(6) 0.6995(14) 0.077 Uiso 1 1 d DR . . . .
O50 O 0.75207(18) 0.5107(4) 0.81385(19) 0.0499(13) Uani 1 1 d . . . . .
O77 O 0.3218(2) 0.6335(4) 0.7936(2) 0.0491(12) Uani 1 1 d . . . . .
O73 O 0.4048(2) 0.6712(4) 0.58807(18) 0.0423(11) Uani 1 1 d . . . . .
O44 O 0.42609(17) 0.7759(4) 0.97431(18) 0.0414(11) Uani 1 1 d . . . . .
O7 O -0.0107(3) -0.0467(4) 1.0087(2) 0.0618(16) Uani 1 1 d . . . . .
O26 O 0.38195(19) 0.2593(3) 1.0277(2) 0.0435(11) Uani 1 1 d . . . . .
H26 H 0.3708 0.2219 1.0524 0.065 Uiso 1 1 calc R . . . .
O49 O 0.66382(19) 0.4870(5) 0.82408(19) 0.0495(12) Uani 1 1 d . . . . .
O20 O 0.24505(17) 0.5256(4) 0.85773(19) 0.0409(10) Uani 1 1 d . . . . .
O13 O 0.0410(2) 0.4369(4) 0.8687(2) 0.0500(12) Uani 1 1 d . . . . .
O60 O 0.5947(3) 0.3789(4) 0.4048(2) 0.0604(15) Uani 1 1 d . . . . .
O19 O 0.16103(19) 0.5754(5) 0.8438(2) 0.0586(15) Uani 1 1 d . . . . .
O2 O -0.03690(19) 0.1485(4) 1.1228(2) 0.0478(12) Uani 1 1 d . . . . .
O38 O 0.5002(2) 0.2734(4) 0.9265(2) 0.0513(12) Uani 1 1 d . . . . .
O41 O 0.47981(19) 0.4336(4) 0.78550(19) 0.0487(12) Uani 1 1 d . . . . .
O10 O 0.1044(2) 0.1347(4) 1.0840(2) 0.0504(12) Uani 1 1 d . . . . .
O11 O 0.0872(3) 0.2750(5) 1.0401(3) 0.078(2) Uani 1 1 d . . . . .
O65 O 0.5007(3) 0.8587(5) 0.5041(3) 0.0646(16) Uani 1 1 d . . . . .
O66 O 0.4938(3) 0.7027(4) 0.4878(3) 0.077(2) Uani 1 1 d . . . . .
O57 O 0.6247(2) 0.4033(4) 0.5398(2) 0.0574(14) Uani 1 1 d . . . . .
O83 O 0.5997(2) 0.4603(4) 0.7257(2) 0.0506(13) Uani 1 1 d . . . . .
O8 O 0.0013(2) 0.1095(4) 0.9988(2) 0.0503(13) Uani 1 1 d . . . . .
O15 O -0.1472(2) 0.5577(5) 0.7572(2) 0.0608(15) Uani 1 1 d . . . . .
H15 H -0.1499 0.4978 0.7680 0.091 Uiso 1 1 calc R . . . .
O40 O 0.5848(2) 0.3114(4) 0.8124(2) 0.0532(14) Uani 1 1 d D . . . .
H40 H 0.6151(15) 0.280(3) 0.806(3) 0.080 Uiso 1 1 d DR . . . .
O67 O 0.4380(2) 0.5228(4) 0.5641(2) 0.0602(14) Uani 1 1 d . . . . .
O58 O 0.5819(3) 0.5481(5) 0.5299(2) 0.0657(15) Uani 1 1 d . U . . .
O78 O 0.3050(2) 0.7314(5) 0.7256(2) 0.0578(15) Uani 1 1 d . . . . .
O5 O 0.0762(2) -0.2252(4) 1.0603(3) 0.0644(16) Uani 1 1 d . . . . .
O3 O -0.0339(3) 0.2886(5) 1.0764(3) 0.0695(16) Uani 1 1 d . . . . .
O24 O 0.3391(2) 0.4032(5) 0.8149(3) 0.0642(16) Uani 1 1 d . . . . .
H24 H 0.3141 0.3613 0.8084 0.096 Uiso 1 1 calc R . . . .
C39 C 0.4623(3) 1.0474(5) 0.9775(2) 0.0336(13) Uani 1 1 d . . . . .
O48 O 0.7726(2) 0.5182(6) 0.9173(2) 0.0652(17) Uani 1 1 d . . . . .
H48 H 0.7820 0.4857 0.9448 0.098 Uiso 1 1 calc GR . . . .
O12 O 0.0426(3) 0.2867(5) 0.9064(3) 0.079(2) Uani 1 1 d . . . . .
O74 O 0.3149(2) 0.7848(6) 0.5469(2) 0.078(2) Uani 1 1 d . U . . .
O54 O 0.6420(3) 0.3783(6) 0.6615(2) 0.0706(18) Uani 1 1 d . . . . .
O9 O 0.1741(3) 0.2143(4) 1.1476(3) 0.0685(17) Uani 1 1 d D . . . .
H9 H 0.199(3) 0.246(3) 1.166(3) 0.103 Uiso 1 1 d DR . . . .
O21 O 0.1320(3) 0.5769(5) 0.7321(2) 0.0700(16) Uani 1 1 d . U . . .
O63 O 0.3716(3) 0.6890(5) 0.4447(2) 0.0655(16) Uani 1 1 d . . . . .
O62 O 0.4132(3) 0.5433(4) 0.4422(3) 0.0781(19) Uani 1 1 d . . . . .
O4 O 0.1609(3) -0.1445(5) 1.1648(3) 0.086(3) Uani 1 1 d D . . . .
H4 H 0.170(4) -0.163(3) 1.1966(16) 0.129 Uiso 1 1 d DR . . . .
O61 O 0.5467(4) 0.5227(5) 0.4099(3) 0.090(2) Uani 1 1 d . . . . .
C40 C 0.4176(3) 1.0456(7) 0.9369(3) 0.0528(18) Uani 1 1 d . . . . .
H40A H 0.3946 0.9848 0.9442 0.063 Uiso 1 1 calc R . . . .
C31 C 0.3926(2) 0.7248(5) 0.9492(2) 0.0336(13) Uani 1 1 d . U . . .
C6 C 0.1121(3) 0.2280(6) 1.0739(3) 0.0527(19) Uani 1 1 d . . . . .
O17 O -0.0039(3) 0.5587(10) 0.7561(3) 0.115(4) Uani 1 1 d . . . . .
O81 O 0.3826(3) 1.1322(6) 0.9417(3) 0.091(2) Uani 1 1 d . . . . .
H81 H 0.3943 1.1786 0.9220 0.136 Uiso 1 1 calc GR . . . .
C42 C 0.5457(2) 0.7109(5) 0.8626(3) 0.0351(14) Uani 1 1 d . . . . .
C8 C -0.0170(4) 0.0270(7) 0.9816(3) 0.060(2) Uani 1 1 d . . . . .
C29 C 0.3339(3) 0.7632(6) 0.9456(3) 0.053(2) Uani 1 1 d . U . . .
H29A H 0.3336 0.8345 0.9325 0.064 Uiso 1 1 calc R . . . .
C43 C 0.5877(3) 0.7401(5) 0.8208(3) 0.0390(15) Uani 1 1 d D . . . .
H43 H 0.6245 0.7407 0.8387 0.047 Uiso 1 1 calc R . . . .
C35 C 0.4358(3) 0.4374(5) 0.8094(3) 0.0394(15) Uani 1 1 d . . . . .
C32 C 0.3609(3) 0.4063(5) 0.9727(3) 0.0439(16) Uani 1 1 d . . . . .
C45 C 0.5307(3) 0.3161(5) 0.8922(3) 0.0408(16) Uani 1 1 d . . . . .
C57 C 0.6218(4) 0.5007(7) 0.5406(3) 0.058(2) Uani 1 1 d . U . . .
C9 C -0.0442(3) 0.2459(7) 1.1182(4) 0.056(2) Uani 1 1 d . . . . .
C48 C 0.7101(2) 0.4996(5) 0.8428(2) 0.0339(13) Uani 1 1 d . . . . .
O1 O -0.0848(4) 0.2358(6) 1.2029(4) 0.109(3) Uani 1 1 d . . . . .
H1 H -0.0564 0.2204 1.2202 0.163 Uiso 1 1 calc GR . . . .
O71 O 0.3267(3) 0.5926(6) 0.6436(3) 0.088(2) Uani 1 1 d D . . . .
H71 H 0.314(5) 0.558(2) 0.670(2) 0.131 Uiso 1 1 d DR . . . .
C49 C 0.7178(3) 0.4941(6) 0.9038(3) 0.0415(15) Uani 1 1 d . . . . .
H49 H 0.7114 0.4226 0.9148 0.050 Uiso 1 1 calc R . . . .
C36 C 0.3889(3) 0.3691(8) 0.7919(4) 0.072(3) Uani 1 1 d . U . . .
H36 H 0.3966 0.2994 0.8053 0.086 Uiso 1 1 calc R . . . .
C18 C 0.1952(3) 0.5297(6) 0.8717(3) 0.0461(16) Uani 1 1 d . . . . .
C64 C 0.5199(4) 0.7765(6) 0.4852(4) 0.063(2) Uani 1 1 d . . . . .
O7AA O 0.6854(3) 0.6896(9) 0.7340(3) 0.111(3) Uani 1 1 d . U . . .
C44 C 0.5786(3) 0.8428(6) 0.7963(3) 0.0529(19) Uani 1 1 d . . . . .
H44A H 0.5782 0.8939 0.8247 0.079 Uiso 1 1 calc R . . . .
H44B H 0.6083 0.8576 0.7712 0.079 Uiso 1 1 calc R . . . .
H44C H 0.5434 0.8436 0.7771 0.079 Uiso 1 1 calc R . . . .
C27 C 0.3973(3) 0.7175(6) 0.7573(3) 0.0466(17) Uani 1 1 d D . . . .
H27 H 0.4194 0.6555 0.7649 0.056 Uiso 1 1 calc R . . . .
C33 C 0.3427(3) 0.3365(5) 1.0178(3) 0.0396(15) Uani 1 1 d . . . . .
H33 H 0.3065 0.3056 1.0085 0.047 Uiso 1 1 calc R . . . .
C68 C 0.4040(3) 0.5781(6) 0.5854(3) 0.0465(17) Uani 1 1 d . . . . .
C26 C 0.3383(3) 0.6924(6) 0.7580(3) 0.0461(17) Uani 1 1 d . . . . .
O75 O 0.2451(3) 0.7894(9) 0.6254(4) 0.134(5) Uani 1 1 d D . . . .
H75 H 0.2204(17) 0.803(15) 0.6480(14) 0.201 Uiso 1 1 d DR . . . .
O16 O 0.1040(4) 0.3818(5) 0.7900(4) 0.117(4) Uani 1 1 d D . . . .
H16 H 0.136(2) 0.365(3) 0.780(4) 0.176 Uiso 1 1 d DR . . . .
C46 C 0.5571(4) 0.2494(5) 0.8507(3) 0.0498(18) Uani 1 1 d D . . . .
H46 H 0.5269 0.2138 0.8311 0.060 Uiso 1 1 calc R . . . .
C12 C 0.0540(3) 0.3430(6) 0.8694(4) 0.0527(19) Uani 1 1 d . . . . .
O56 O 0.7129(4) 0.4895(8) 0.5807(4) 0.109(3) Uani 1 1 d D . . . .
H56 H 0.735(4) 0.526(2) 0.598(4) 0.163 Uiso 1 1 d DR . . . .
O59 O 0.6581(6) 0.4519(7) 0.3306(4) 0.152(5) Uani 1 1 d . U . . .
H59 H 0.6814 0.4465 0.3554 0.228 Uiso 1 1 calc R . . . .
O76 O 0.2541(3) 0.7875(12) 0.4834(4) 0.152(5) Uani 1 1 d . U . . .
C7 C -0.0428(4) 0.0266(7) 0.9259(3) 0.064(2) Uani 1 1 d . . . . .
H7A H -0.0435 0.0955 0.9117 0.097 Uiso 1 1 calc R . . . .
H7B H -0.0212 -0.0166 0.9022 0.097 Uiso 1 1 calc R . . . .
H7C H -0.0804 0.0007 0.9281 0.097 Uiso 1 1 calc R . . . .
C51 C 0.5985(3) 0.4096(8) 0.6837(3) 0.059(2) Uani 1 1 d . . . . .
C3 C 0.0999(3) -0.1679(7) 1.0920(3) 0.054(2) Uani 1 1 d . . . . .
C15 C -0.0504(4) 0.5532(9) 0.7727(4) 0.071(3) Uani 1 1 d . . . . .
C41 C 0.4401(4) 1.0346(8) 0.8804(3) 0.070(2) Uani 1 1 d . . . . .
H41A H 0.4637 0.9748 0.8787 0.104 Uiso 1 1 calc R . . . .
H41B H 0.4097 1.0272 0.8549 0.104 Uiso 1 1 calc R . . . .
H41C H 0.4616 1.0946 0.8712 0.104 Uiso 1 1 calc R . . . .
C28 C 0.4095(4) 0.7972(9) 0.7997(4) 0.075(3) Uani 1 1 d . . . . .
H28A H 0.3999 0.7708 0.8351 0.113 Uiso 1 1 calc R . . . .
H28B H 0.4486 0.8140 0.7991 0.113 Uiso 1 1 calc R . . . .
H28C H 0.3878 0.8578 0.7922 0.113 Uiso 1 1 calc R . . . .
O53 O 0.7554(4) 0.3369(9) 0.6540(5) 0.130(4) Uani 1 1 d D U . . .
C52 C 0.5444(4) 0.3883(9) 0.6583(3) 0.068(3) Uani 1 1 d . . . . .
H52A H 0.5498 0.3480 0.6258 0.102 Uiso 1 1 calc R . . . .
H52B H 0.5213 0.3509 0.6834 0.102 Uiso 1 1 calc R . . . .
H52C H 0.5264 0.4520 0.6488 0.102 Uiso 1 1 calc R . . . .
O18 O 0.2175(3) 0.4040(10) 0.9392(5) 0.148(5) Uani 1 1 d . U . . .
H18 H 0.2045 0.3719 0.9653 0.221 Uiso 1 1 calc R . . . .
C5 C 0.1545(4) 0.2759(7) 1.1082(4) 0.072(3) Uani 1 1 d D U . . .
H5 H 0.1344 0.3301 1.1278 0.086 Uiso 1 1 calc R . . . .
C34 C 0.3371(4) 0.4036(6) 1.0697(4) 0.060(2) Uani 1 1 d . . . . .
H34A H 0.3101 0.4570 1.0633 0.091 Uiso 1 1 calc R . . . .
H34B H 0.3250 0.3615 1.0997 0.091 Uiso 1 1 calc R . . . .
H34C H 0.3726 0.4339 1.0785 0.091 Uiso 1 1 calc R . . . .
C13 C 0.0800(6) 0.2962(8) 0.8188(5) 0.093(4) Uani 1 1 d D U . . .
H13 H 0.0536 0.2560 0.7967 0.111 Uiso 1 1 calc R . . . .
C60 C 0.5821(5) 0.4702(6) 0.3906(4) 0.077(3) Uani 1 1 d . . . . .
C19 C 0.1786(3) 0.4854(12) 0.9233(4) 0.095(4) Uani 1 1 d . U . . .
H19 H 0.1421 0.4530 0.9175 0.114 Uiso 1 1 calc R . . . .
C50 C 0.6794(4) 0.5578(10) 0.9343(4) 0.085(3) Uani 1 1 d . . . . .
H50A H 0.6416 0.5402 0.9244 0.127 Uiso 1 1 calc R . . . .
H50B H 0.6849 0.5466 0.9727 0.127 Uiso 1 1 calc R . . . .
H50C H 0.6861 0.6289 0.9259 0.127 Uiso 1 1 calc R . . . .
O22 O 0.1877(4) 0.6558(11) 0.6802(3) 0.146(5) Uani 1 1 d . U . . .
C65 C 0.3824(5) 0.6068(8) 0.4239(4) 0.081(3) Uani 1 1 d . U . . .
O23 O 0.2592(4) 0.4824(8) 0.7281(6) 0.151(5) Uani 1 1 d . . . . .
C2 C 0.1256(4) -0.2202(7) 1.1409(4) 0.077(3) Uani 1 1 d D . . . .
H2 H 0.1459 -0.2831 1.1311 0.092 Uiso 1 1 calc R . . . .
O33 O 0.2325(6) 0.7708(7) 0.8283(6) 0.180(6) Uani 1 1 d D U . . .
C10 C -0.0717(6) 0.2985(9) 1.1630(6) 0.101(4) Uani 1 1 d . . . . .
H10 H -0.1047 0.3361 1.1500 0.122 Uiso 1 1 calc R . . . .
C30 C 0.3092(4) 0.7581(13) 1.0056(5) 0.114(6) Uani 1 1 d . . . . .
H30A H 0.3314 0.8002 1.0296 0.171 Uiso 1 1 calc R . . . .
H30B H 0.2713 0.7829 1.0053 0.171 Uiso 1 1 calc R . . . .
H30C H 0.3098 0.6882 1.0183 0.171 Uiso 1 1 calc R . . . .
C47 C 0.5928(6) 0.1715(8) 0.8742(6) 0.100(4) Uani 1 1 d . . . . .
H47A H 0.5718 0.1315 0.8999 0.150 Uiso 1 1 calc R . . . .
H47B H 0.6065 0.1274 0.8457 0.150 Uiso 1 1 calc R . . . .
H47C H 0.6238 0.2037 0.8925 0.150 Uiso 1 1 calc R . . . .
O51B O 0.6719(7) 0.2398(15) 0.7589(6) 0.086(4) Uani 0.5 1 d . U P A 4
C20 C 0.1698(6) 0.5733(17) 0.9618(5) 0.136(5) Uani 1 1 d . U . . .
H20A H 0.1587 0.5473 0.9968 0.204 Uiso 1 1 calc R . . . .
H20B H 0.2040 0.6115 0.9657 0.204 Uiso 1 1 calc R . . . .
H20C H 0.1411 0.6176 0.9476 0.204 Uiso 1 1 calc R . . . .
C58 C 0.6728(5) 0.5547(9) 0.5541(5) 0.090(3) Uani 1 1 d D . . . .
H58 H 0.6651 0.6164 0.5759 0.108 Uiso 1 1 calc R . . . .
C16 C -0.0966(4) 0.5712(15) 0.7328(5) 0.126(6) Uani 1 1 d . U . . .
H16A H -0.0929 0.5257 0.7011 0.151 Uiso 1 1 calc R . . . .
C55 C 0.7178(5) 0.2140(10) 0.7819(4) 0.089(3) Uani 1 1 d D U . . .
C53 C 0.7094(5) 0.6668(10) 0.6978(5) 0.088(3) Uani 1 1 d D U . . .
C72 C 0.3516(4) 0.5221(7) 0.6077(5) 0.086(3) Uani 1 1 d D U . . .
H72 H 0.3619 0.4582 0.6265 0.103 Uiso 1 1 calc R . . . .
C69 C 0.2676(4) 0.7747(13) 0.5266(5) 0.119(5) Uani 1 1 d D U . . .
C1 C 0.0806(6) -0.2394(11) 1.1844(5) 0.104(4) Uani 1 1 d . . . . .
H1A H 0.0546 -0.2903 1.1713 0.157 Uiso 1 1 calc R . . . .
H1B H 0.0981 -0.2634 1.2174 0.157 Uiso 1 1 calc R . . . .
H1C H 0.0610 -0.1764 1.1916 0.157 Uiso 1 1 calc R . . . .
O25 O 0.1825(6) 0.8168(13) 0.7512(10) 0.219(9) Uani 1 1 d D U . . .
H25 H 0.1497(10) 0.830(2) 0.761(3) 0.329 Uiso 1 1 d DR . . . .
C24 C 0.2170(6) 0.9058(8) 0.7680(6) 0.114(4) Uani 1 1 d D U . . .
H24A H 0.2446 0.9248 0.7403 0.137 Uiso 1 1 calc R . . . .
O64 O 0.3164(6) 0.6586(6) 0.3561(5) 0.176(7) Uani 1 1 d . . . . .
H64 H 0.2972 0.6373 0.3305 0.265 Uiso 1 1 calc R . . . .
C38 C 0.3831(5) 0.3650(16) 0.7318(6) 0.141(7) Uani 1 1 d . U . . .
H38A H 0.4175 0.3414 0.7161 0.211 Uiso 1 1 calc R . . . .
H38B H 0.3534 0.3184 0.7222 0.211 Uiso 1 1 calc R . . . .
H38C H 0.3745 0.4324 0.7182 0.211 Uiso 1 1 calc R . . . .
O34 O 0.2764(8) 0.9254(11) 0.8379(8) 0.202(6) Uani 1 1 d D U . . .
C73 C 0.3136(7) 0.5008(10) 0.5586(7) 0.124(5) Uani 1 1 d . U . . .
H73A H 0.3314 0.4525 0.5346 0.187 Uiso 1 1 calc R . . . .
H73B H 0.2787 0.4726 0.5710 0.187 Uiso 1 1 calc R . . . .
H73C H 0.3066 0.5638 0.5393 0.187 Uiso 1 1 calc R . . . .
O68 O 0.7035(6) 0.5717(9) 0.6867(5) 0.144(4) Uani 1 1 d . U . . .
C61 C 0.6174(8) 0.5192(8) 0.3460(5) 0.138(5) Uani 1 1 d . U . . .
H61 H 0.6334 0.5847 0.3582 0.166 Uiso 1 1 calc R . . . .
C25 C 0.2447(6) 0.8583(8) 0.8206(6) 0.121(4) Uani 1 1 d D U . . .
C70 C 0.2212(5) 0.7963(18) 0.5715(6) 0.205(11) Uani 1 1 d D U . . .
H70A H 0.1923 0.7431 0.5681 0.246 Uiso 1 1 calc R . . . .
C62 C 0.5813(10) 0.5336(14) 0.2987(6) 0.183(7) Uani 1 1 d . U . . .
H62A H 0.5518 0.5807 0.3077 0.274 Uiso 1 1 calc R . . . .
H62B H 0.6027 0.5609 0.2690 0.274 Uiso 1 1 calc R . . . .
H62C H 0.5654 0.4686 0.2882 0.274 Uiso 1 1 calc R . . . .
C59 C 0.6982(7) 0.5843(19) 0.4955(7) 0.184(11) Uani 1 1 d . . . . .
H59A H 0.6723 0.6282 0.4763 0.275 Uiso 1 1 calc R . . . .
H59B H 0.7331 0.6197 0.5004 0.275 Uiso 1 1 calc R . . . .
H59C H 0.7042 0.5227 0.4746 0.275 Uiso 1 1 calc R . . . .
C21 C 0.1413(6) 0.6166(13) 0.6898(5) 0.115(5) Uani 1 1 d D U . . .
C17 C -0.0912(5) 0.6861(17) 0.7155(7) 0.163(7) Uani 1 1 d . U . . .
H17A H -0.0557 0.6967 0.6982 0.245 Uiso 1 1 calc R . . . .
H17B H -0.1208 0.7030 0.6903 0.245 Uiso 1 1 calc R . . . .
H17C H -0.0939 0.7292 0.7472 0.245 Uiso 1 1 calc R . . . .
C63 C 0.5804(6) 0.7763(9) 0.4677(8) 0.144(8) Uani 1 1 d . . . . .
H63A H 0.5946 0.8454 0.4683 0.217 Uiso 1 1 calc R . . . .
H63B H 0.6019 0.7343 0.4924 0.217 Uiso 1 1 calc R . . . .
H63C H 0.5831 0.7489 0.4314 0.217 Uiso 1 1 calc R . . . .
C66 C 0.3539(9) 0.5807(9) 0.3732(6) 0.151(7) Uani 1 1 d D U . . .
H66 H 0.3347 0.5143 0.3763 0.182 Uiso 1 1 calc R . . . .
C23 C 0.1744(7) 0.9846(10) 0.7755(10) 0.162(8) Uani 1 1 d D U . . .
H23A H 0.1919 1.0477 0.7867 0.243 Uiso 1 1 calc R . . . .
H23B H 0.1547 0.9953 0.7417 0.243 Uiso 1 1 calc R . . . .
H23C H 0.1485 0.9628 0.8030 0.243 Uiso 1 1 calc R . . . .
O52 O 0.7356(8) 0.1327(17) 0.7425(8) 0.228(9) Uani 1 1 d . U . . .
C11 C -0.0287(10) 0.3710(17) 1.1861(7) 0.218(14) Uani 1 1 d . U . . .
H11A H -0.0175 0.4190 1.1584 0.326 Uiso 1 1 calc R . . . .
H11B H -0.0444 0.4078 1.2164 0.326 Uiso 1 1 calc R . . . .
H11C H 0.0033 0.3326 1.1984 0.326 Uiso 1 1 calc R . . . .
C14 C 0.1289(8) 0.2376(14) 0.8367(7) 0.156(7) Uani 1 1 d D U . . .
H14A H 0.1169 0.1779 0.8567 0.234 Uiso 1 1 calc R . . . .
H14B H 0.1501 0.2163 0.8054 0.234 Uiso 1 1 calc R . . . .
H14C H 0.1519 0.2798 0.8599 0.234 Uiso 1 1 calc R . . . .
C4 C 0.1964(7) 0.3305(17) 1.0773(9) 0.187(10) Uani 1 1 d D U . . .
H4A H 0.1785 0.3725 1.0501 0.280 Uiso 1 1 calc R . . . .
H4B H 0.2180 0.3733 1.1015 0.280 Uiso 1 1 calc R . . . .
H4C H 0.2207 0.2819 1.0598 0.280 Uiso 1 1 calc R . . . .
C67 C 0.3999(10) 0.5773(12) 0.3268(8) 0.190(9) Uani 1 1 d D U . . .
H67A H 0.4272 0.5255 0.3355 0.284 Uiso 1 1 calc R . . . .
H67B H 0.3824 0.5610 0.2924 0.284 Uiso 1 1 calc R . . . .
H67C H 0.4179 0.6431 0.3243 0.284 Uiso 1 1 calc R . . . .
C56 C 0.7337(7) 0.1537(18) 0.8371(8) 0.166(9) Uani 1 1 d D U . . .
H56A H 0.7580 0.0970 0.8286 0.249 Uiso 1 1 calc R . . . .
H56B H 0.7525 0.1998 0.8618 0.249 Uiso 1 1 calc R . . . .
H56C H 0.7003 0.1283 0.8539 0.249 Uiso 1 1 calc R . . . .
C71 C 0.1930(9) 0.898(2) 0.5715(8) 0.253(13) Uani 1 1 d D U . . .
H71A H 0.1756 0.9097 0.5365 0.379 Uiso 1 1 calc R . . . .
H71B H 0.1651 0.8996 0.5995 0.379 Uiso 1 1 calc R . . . .
H71C H 0.2202 0.9512 0.5783 0.379 Uiso 1 1 calc R . . . .
O51A O 0.6895(7) 0.2856(16) 0.7768(6) 0.086(4) Uani 0.5 1 d . U P A 3
O82 O 0.5120(2) 0.6712(6) 0.6921(2) 0.0726(18) Uani 1 1 d . . . . .
H82 H 0.5327 0.6488 0.7164 0.109 Uiso 1 1 calc GR . . . .
C74 C 0.5419(4) 0.6817(8) 0.6444(3) 0.064(2) Uani 1 1 d D . . . .
H74A H 0.5197 0.6580 0.6137 0.077 Uiso 1 1 calc R . . . .
H74B H 0.5758 0.6405 0.6463 0.077 Uiso 1 1 calc R . . . .
C22 C 0.0952(9) 0.627(3) 0.6436(8) 0.259(17) Uani 1 1 d D U . . .
H22A H 0.1109 0.6616 0.6125 0.388 Uiso 1 1 calc R . . . .
H22B H 0.0824 0.5602 0.6330 0.388 Uiso 1 1 calc R . . . .
H22C H 0.0643 0.6667 0.6573 0.388 Uiso 1 1 calc R . . . .
C54 C 0.7479(7) 0.7311(13) 0.6669(8) 0.144(7) Uani 1 1 d D U . . .
H54A H 0.7632 0.6920 0.6372 0.216 Uiso 1 1 calc R . . . .
H54B H 0.7282 0.7897 0.6526 0.216 Uiso 1 1 calc R . . . .
H54C H 0.7777 0.7539 0.6904 0.216 Uiso 1 1 calc R . . . .
C57B C 0.7997(5) 0.3414(13) 0.6800(6) 0.124(6) Uani 0.5 1 d D . P A 2
O55B O 0.7929(5) 0.4365(12) 0.6986(5) 0.069(3) Uani 0.5 1 d D U P A 1
O55A O 0.8042(10) 0.365(2) 0.7309(8) 0.144(10) Uani 0.5 1 d D . P A 2
C73B C 0.8404(10) 0.2543(16) 0.6623(14) 0.152(10) Uani 0.5 1 d D U P A 1
H73D H 0.8745 0.2594 0.6831 0.228 Uiso 0.5 1 calc R . P A 1
H73E H 0.8233 0.1886 0.6688 0.228 Uiso 0.5 1 calc R . P A 1
H73F H 0.8486 0.2612 0.6241 0.228 Uiso 0.5 1 calc R . P A 1
C73A C 0.8499(9) 0.3441(18) 0.6397(14) 0.152(10) Uani 0.5 1 d D U P A 2
H73G H 0.8843 0.3476 0.6600 0.228 Uiso 0.5 1 calc R . P A 2
H73H H 0.8496 0.2829 0.6177 0.228 Uiso 0.5 1 calc R . P A 2
H73I H 0.8467 0.4034 0.6165 0.228 Uiso 0.5 1 calc R . P A 2
C75 C 0.5569(9) 0.7937(15) 0.6369(7) 0.171(10) Uani 1 1 d D . . . .
H75A H 0.5777 0.8019 0.6037 0.256 Uiso 1 1 calc R . . . .
H75B H 0.5232 0.8340 0.6348 0.256 Uiso 1 1 calc R . . . .
H75C H 0.5791 0.8166 0.6673 0.256 Uiso 1 1 calc R . . . .
C57A C 0.7997(5) 0.3414(13) 0.6800(6) 0.124(6) Uani 0.5 1 d . U P A 1

loop_
_atom_site_aniso_label
_atom_site_aniso_U_11
_atom_site_aniso_U_22
_atom_site_aniso_U_33
_atom_site_aniso_U_23
_atom_site_aniso_U_13
_atom_site_aniso_U_12
Ca8 0.0209(5) 0.0283(6) 0.0315(6) 0.0009(5) -0.0022(4) -0.0004(5)
Ca9 0.0292(6) 0.0232(6) 0.0390(6) -0.0048(5) -0.0020(5) -0.0005(5)
Ca10 0.0236(6) 0.0393(7) 0.0365(6) -0.0063(5) 0.0017(5) 0.0014(5)
Ca7 0.0210(5) 0.0337(7) 0.0374(6) 0.0014(5) -0.0027(4) -0.0006(5)
Ca2 0.0249(6) 0.0390(7) 0.0497(7) -0.0024(6) -0.0083(5) 0.0062(6)
Ca13 0.0464(8) 0.0466(8) 0.0375(7) -0.0122(6) 0.0066(6) -0.0007(6)
Ca1 0.0240(6) 0.0558(8) 0.0465(7) 0.0064(7) -0.0069(5) 0.0026(6)
Ca4 0.0289(7) 0.0562(10) 0.0667(9) 0.0104(7) -0.0022(6) -0.0023(6)
Ca14 0.0753(11) 0.0312(7) 0.0705(11) 0.0047(7) 0.0169(8) -0.0042(8)
Ca6 0.0526(9) 0.0807(12) 0.0497(9) 0.0309(8) 0.0209(7) 0.0199(9)
Ca12 0.0661(11) 0.0727(12) 0.0554(10) -0.0319(8) -0.0048(8) 0.0117(9)
Ca3 0.0698(11) 0.0386(8) 0.0637(10) 0.0055(7) -0.0159(8) 0.0050(7)
Ca11 0.0301(8) 0.1334(18) 0.0430(9) -0.0115(10) -0.0018(6) 0.0058(9)
Ca5 0.0261(8) 0.198(3) 0.0497(10) 0.0467(13) 0.0038(7) 0.0126(11)
O31 0.021(2) 0.033(2) 0.036(2) -0.0032(17) -0.0037(16) 0.0055(17)
O35 0.023(2) 0.043(2) 0.030(2) -0.0054(17) -0.0079(15) -0.0019(18)
O80 0.041(2) 0.0179(19) 0.040(2) -0.0056(17) -0.0052(18) 0.0024(17)
O39 0.039(2) 0.025(2) 0.047(3) -0.0004(18) 0.0074(19) 0.0069(18)
O46 0.032(2) 0.030(2) 0.049(3) -0.0026(19) 0.0126(19) -0.0064(18)
O6 0.036(3) 0.036(3) 0.053(3) -0.005(2) -0.009(2) 0.011(2)
O47 0.039(3) 0.047(3) 0.043(3) 0.001(2) 0.017(2) -0.006(2)
O79 0.047(3) 0.024(2) 0.042(2) -0.0030(17) -0.004(2) 0.0034(19)
O14 0.026(2) 0.065(3) 0.051(3) 0.010(2) -0.0104(19) -0.006(2)
O45 0.038(2) 0.044(3) 0.036(2) -0.010(2) 0.0065(18) 0.006(2)
O27 0.027(2) 0.023(2) 0.057(3) 0.0074(18) -0.0010(19) -0.0065(17)
O29 0.024(2) 0.054(3) 0.063(3) -0.022(2) -0.012(2) 0.011(2)
O36 0.029(2) 0.073(4) 0.055(3) 0.039(3) -0.010(2) -0.010(2)
O70 0.039(3) 0.070(4) 0.045(3) 0.013(2) 0.009(2) 0.002(3)
O50 0.023(2) 0.081(4) 0.045(3) -0.007(2) -0.0046(19) -0.003(2)
O77 0.042(3) 0.056(3) 0.050(3) 0.013(2) 0.008(2) 0.007(2)
O73 0.047(3) 0.046(3) 0.034(2) 0.021(2) 0.007(2) 0.003(2)
O44 0.026(2) 0.052(3) 0.046(3) -0.013(2) -0.0059(18) -0.002(2)
O7 0.090(4) 0.036(3) 0.059(3) 0.001(2) -0.024(3) -0.008(3)
O26 0.035(2) 0.032(2) 0.064(3) 0.022(2) -0.008(2) -0.0021(19)
O49 0.033(3) 0.077(4) 0.039(3) -0.010(2) -0.0100(19) -0.001(2)
O20 0.024(2) 0.042(3) 0.057(3) 0.004(2) -0.0018(19) -0.0017(19)
O13 0.043(3) 0.047(3) 0.060(3) 0.005(2) 0.003(2) -0.005(2)
O60 0.085(4) 0.049(3) 0.047(3) 0.000(2) 0.022(3) -0.008(3)
O19 0.024(2) 0.091(4) 0.061(3) 0.027(3) -0.005(2) 0.012(3)
O2 0.031(2) 0.037(3) 0.075(3) -0.009(2) 0.000(2) 0.009(2)
O38 0.064(3) 0.046(3) 0.043(3) 0.003(2) 0.011(2) -0.005(3)
O41 0.033(3) 0.068(3) 0.045(3) -0.013(2) 0.003(2) -0.009(2)
O10 0.036(3) 0.043(3) 0.072(3) 0.009(2) -0.008(2) -0.001(2)
O11 0.068(4) 0.051(3) 0.114(5) 0.020(4) -0.047(4) -0.006(3)
O65 0.058(3) 0.050(3) 0.086(4) -0.013(3) 0.026(3) -0.010(3)
O66 0.089(5) 0.016(3) 0.127(6) 0.006(3) 0.061(4) 0.004(3)
O57 0.062(4) 0.057(4) 0.053(3) -0.008(3) 0.004(3) 0.002(3)
O83 0.045(3) 0.066(3) 0.041(3) -0.014(2) -0.001(2) 0.003(2)
O8 0.064(3) 0.030(3) 0.056(3) 0.005(2) -0.023(2) -0.009(2)
O15 0.040(3) 0.086(4) 0.056(3) 0.020(3) -0.007(2) -0.010(3)
O40 0.056(3) 0.028(2) 0.076(4) -0.005(2) 0.030(3) 0.009(2)
O67 0.069(4) 0.038(3) 0.074(4) 0.012(3) 0.006(3) -0.003(3)
O58 0.076(4) 0.043(3) 0.078(4) 0.000(3) 0.015(3) -0.009(3)
O78 0.041(3) 0.079(4) 0.053(3) 0.024(3) 0.017(2) 0.025(3)
O5 0.059(4) 0.046(3) 0.088(4) -0.002(3) -0.030(3) -0.003(3)
O3 0.079(4) 0.048(3) 0.081(4) 0.004(3) 0.001(3) 0.005(3)
O24 0.031(3) 0.066(4) 0.095(4) -0.029(3) 0.012(3) -0.015(3)
C39 0.037(3) 0.024(3) 0.040(3) 0.000(3) -0.007(2) -0.007(3)
O48 0.035(3) 0.110(5) 0.051(3) -0.023(3) -0.008(2) 0.012(3)
O12 0.124(6) 0.039(3) 0.074(4) -0.008(3) 0.013(4) 0.019(4)
O74 0.033(3) 0.135(6) 0.066(3) 0.072(4) 0.006(2) 0.004(3)
O54 0.057(4) 0.104(5) 0.051(3) -0.036(3) 0.001(3) 0.015(3)
O9 0.068(4) 0.045(3) 0.092(5) -0.002(3) -0.018(3) -0.001(3)
O21 0.084(4) 0.073(4) 0.053(3) 0.000(3) 0.010(3) 0.000(3)
O63 0.094(5) 0.048(3) 0.054(3) 0.017(3) -0.022(3) -0.009(3)
O62 0.118(5) 0.021(3) 0.095(4) 0.005(3) -0.024(4) -0.006(3)
O4 0.097(5) 0.043(3) 0.117(6) -0.004(3) -0.074(5) 0.010(3)
O61 0.148(7) 0.047(4) 0.075(4) -0.003(3) 0.056(4) 0.004(4)
C40 0.041(4) 0.055(5) 0.063(5) -0.013(4) -0.012(3) -0.009(4)
C31 0.024(3) 0.042(4) 0.035(3) -0.003(3) -0.002(2) 0.003(3)
C6 0.043(4) 0.046(4) 0.069(5) 0.020(4) 0.004(4) 0.005(3)
O17 0.036(3) 0.244(12) 0.066(4) 0.029(6) 0.006(3) -0.021(5)
O81 0.105(6) 0.073(5) 0.093(5) -0.026(4) -0.049(4) 0.043(4)
C42 0.024(3) 0.036(4) 0.045(4) -0.002(3) -0.010(3) -0.004(3)
C8 0.067(5) 0.046(5) 0.066(5) -0.007(4) -0.005(4) 0.021(4)
C29 0.028(3) 0.046(4) 0.085(5) -0.034(4) -0.024(3) 0.028(3)
C43 0.035(3) 0.042(4) 0.040(4) -0.007(3) 0.000(3) -0.014(3)
C35 0.023(3) 0.040(4) 0.055(4) -0.009(3) 0.004(3) 0.006(3)
C32 0.031(4) 0.041(4) 0.059(4) 0.013(3) 0.007(3) 0.002(3)
C45 0.034(4) 0.038(4) 0.050(4) 0.010(3) -0.016(3) 0.005(3)
C57 0.069(5) 0.048(5) 0.056(5) -0.006(3) 0.028(4) -0.010(4)
C9 0.038(4) 0.057(5) 0.075(6) -0.014(4) 0.006(4) 0.003(4)
C48 0.029(3) 0.036(3) 0.036(3) -0.001(3) 0.005(3) -0.007(3)
O1 0.134(7) 0.055(4) 0.139(7) -0.046(4) 0.094(6) -0.039(4)
O71 0.103(6) 0.076(5) 0.084(5) 0.006(4) 0.054(4) -0.019(4)
C49 0.030(3) 0.055(4) 0.040(3) -0.001(3) -0.005(3) 0.002(3)
C36 0.030(4) 0.070(6) 0.115(7) -0.052(5) -0.012(4) 0.009(4)
C18 0.036(4) 0.059(4) 0.044(4) 0.001(3) 0.002(3) 0.012(3)
C64 0.073(6) 0.037(5) 0.080(6) 0.008(4) 0.038(5) 0.018(4)
O7AA 0.046(4) 0.202(10) 0.084(5) -0.013(5) 0.023(3) -0.015(5)
C44 0.057(5) 0.043(4) 0.058(5) 0.007(3) 0.025(4) -0.010(4)
C27 0.038(4) 0.055(4) 0.048(4) 0.012(3) 0.004(3) -0.006(3)
C33 0.021(3) 0.046(4) 0.052(4) 0.010(3) -0.002(3) 0.011(3)
C68 0.057(5) 0.037(4) 0.045(4) 0.002(3) 0.012(3) -0.003(3)
C26 0.037(4) 0.067(5) 0.034(3) 0.011(3) 0.010(3) 0.005(3)
O75 0.052(4) 0.218(11) 0.133(7) 0.129(8) 0.035(4) 0.046(5)
O16 0.164(9) 0.036(3) 0.152(8) -0.012(4) 0.091(7) 0.004(4)
C46 0.071(5) 0.029(4) 0.049(4) -0.003(3) 0.006(4) -0.006(3)
C12 0.045(4) 0.048(5) 0.065(5) -0.009(4) 0.003(4) 0.000(4)
O56 0.082(5) 0.115(7) 0.129(7) 0.009(6) 0.005(5) -0.056(5)
O59 0.251(11) 0.095(6) 0.110(6) -0.030(5) 0.129(7) -0.075(6)
O76 0.052(4) 0.309(16) 0.093(5) 0.124(8) -0.003(4) -0.031(6)
C7 0.082(6) 0.043(4) 0.068(5) -0.015(4) -0.035(4) -0.004(4)
C51 0.054(5) 0.094(7) 0.029(4) -0.013(4) 0.009(3) -0.002(4)
C3 0.047(4) 0.063(6) 0.051(4) -0.012(4) -0.019(3) 0.001(4)
C15 0.045(5) 0.113(8) 0.056(5) 0.016(5) -0.010(4) -0.023(5)
C41 0.085(6) 0.080(6) 0.044(4) 0.007(4) -0.017(4) -0.016(5)
C28 0.071(6) 0.100(8) 0.055(5) 0.017(5) 0.020(4) 0.014(6)
O53 0.083(6) 0.158(9) 0.147(8) -0.041(7) -0.048(6) -0.002(6)
C52 0.048(5) 0.106(8) 0.049(5) -0.008(5) -0.009(4) 0.003(5)
O18 0.057(4) 0.208(10) 0.177(9) 0.145(8) -0.019(5) -0.038(5)
C5 0.068(5) 0.055(5) 0.091(6) 0.020(5) -0.048(5) -0.015(4)
C34 0.068(5) 0.044(4) 0.070(5) -0.002(4) 0.008(4) 0.023(4)
C13 0.124(9) 0.045(5) 0.110(8) 0.018(5) 0.046(7) 0.016(5)
C60 0.136(9) 0.035(5) 0.060(5) 0.005(4) 0.048(6) -0.023(5)
C19 0.036(4) 0.201(11) 0.048(5) 0.064(6) -0.002(3) -0.023(5)
C50 0.065(6) 0.115(9) 0.074(6) -0.030(6) -0.017(5) 0.029(6)
O22 0.131(7) 0.233(13) 0.075(5) 0.074(7) -0.046(5) -0.091(8)
C65 0.107(8) 0.058(6) 0.078(6) -0.001(5) -0.041(6) -0.030(6)
O23 0.107(7) 0.090(7) 0.257(15) -0.027(8) 0.031(8) 0.038(6)
C2 0.073(6) 0.056(5) 0.100(7) 0.012(5) -0.055(6) 0.011(5)
O33 0.230(12) 0.073(5) 0.240(12) 0.051(6) 0.162(10) 0.046(6)
C10 0.114(10) 0.059(6) 0.132(10) -0.016(7) 0.055(8) -0.007(6)
C30 0.034(5) 0.212(16) 0.096(8) -0.100(10) -0.001(5) 0.002(7)
C47 0.118(10) 0.048(6) 0.135(10) 0.012(6) 0.020(8) 0.036(6)
O51B 0.091(8) 0.121(10) 0.045(7) 0.003(6) -0.008(5) 0.028(7)
C20 0.086(8) 0.260(15) 0.062(7) 0.017(8) 0.008(6) -0.022(9)
C58 0.096(8) 0.070(7) 0.103(8) 0.017(6) 0.001(6) -0.027(6)
C16 0.060(6) 0.254(16) 0.066(6) 0.091(9) 0.009(5) -0.005(8)
C55 0.080(7) 0.109(8) 0.078(6) -0.006(5) -0.025(5) 0.016(6)
C53 0.079(7) 0.098(7) 0.088(7) -0.005(5) 0.032(6) -0.021(6)
C72 0.074(6) 0.046(5) 0.138(9) 0.014(5) 0.032(6) -0.016(5)
C69 0.045(5) 0.214(14) 0.098(6) 0.126(8) 0.009(4) 0.004(6)
C1 0.118(10) 0.110(10) 0.085(8) 0.031(7) -0.024(7) -0.045(8)
O25 0.107(9) 0.150(11) 0.40(3) -0.071(14) 0.087(12) -0.010(8)
C24 0.113(8) 0.054(5) 0.177(10) 0.041(6) 0.073(7) 0.020(5)
O64 0.263(15) 0.048(4) 0.216(13) 0.003(6) -0.169(12) -0.011(6)
C38 0.044(6) 0.26(2) 0.115(8) -0.096(9) -0.014(5) -0.027(9)
O34 0.229(14) 0.104(8) 0.272(16) 0.026(9) 0.012(12) 0.007(9)
C73 0.124(11) 0.058(7) 0.191(13) -0.002(8) -0.016(10) -0.026(7)
O68 0.173(11) 0.116(7) 0.142(9) -0.012(6) -0.018(8) -0.014(7)
C61 0.280(14) 0.049(6) 0.086(7) -0.014(5) 0.123(8) -0.050(7)
C25 0.150(10) 0.045(5) 0.168(10) 0.024(5) 0.101(7) 0.044(5)
C70 0.063(8) 0.38(3) 0.175(14) 0.192(16) 0.046(8) 0.080(12)
C62 0.355(18) 0.102(11) 0.091(8) -0.009(8) 0.107(10) -0.013(12)
C59 0.104(11) 0.30(3) 0.142(14) 0.120(17) 0.010(10) -0.092(15)
C21 0.134(9) 0.143(12) 0.069(6) 0.036(7) -0.024(6) -0.068(9)
C17 0.062(7) 0.278(17) 0.149(12) 0.160(12) -0.008(7) -0.010(9)
C63 0.107(10) 0.056(6) 0.27(2) -0.013(9) 0.124(12) -0.024(7)
C66 0.288(19) 0.044(6) 0.121(8) -0.013(6) -0.127(11) 0.037(8)
C23 0.136(11) 0.062(7) 0.29(2) 0.034(11) 0.090(13) 0.035(8)
O52 0.219(16) 0.241(17) 0.226(16) -0.095(14) -0.013(13) 0.061(14)
C11 0.28(2) 0.23(2) 0.145(14) -0.144(15) 0.123(15) -0.19(2)
C14 0.192(15) 0.130(14) 0.146(13) 0.016(10) 0.055(11) 0.097(13)
C4 0.099(10) 0.21(2) 0.25(2) 0.132(17) -0.045(11) -0.097(12)
C67 0.36(3) 0.074(9) 0.135(11) -0.013(8) -0.064(13) 0.069(13)
C56 0.098(11) 0.22(2) 0.179(14) 0.082(15) -0.048(11) -0.022(12)
C71 0.175(17) 0.40(3) 0.184(16) 0.219(18) 0.105(14) 0.156(17)
O51A 0.091(8) 0.121(10) 0.045(7) 0.003(6) -0.008(5) 0.028(7)
O82 0.043(3) 0.122(6) 0.053(3) 0.009(3) 0.005(3) 0.010(3)
C74 0.049(5) 0.099(7) 0.045(4) 0.001(4) -0.010(4) 0.009(5)
C22 0.164(14) 0.48(4) 0.133(13) 0.14(2) -0.080(12) -0.15(2)
C54 0.134(13) 0.129(11) 0.170(14) -0.021(10) 0.071(12) -0.043(10)
C57B 0.085(7) 0.145(10) 0.141(12) -0.079(9) -0.037(7) 0.028(7)
O55B 0.045(6) 0.111(9) 0.049(7) -0.042(6) 0.011(5) -0.002(6)
O55A 0.141(18) 0.22(3) 0.074(11) -0.034(15) -0.052(12) 0.046(18)
C73B 0.112(12) 0.046(8) 0.30(3) 0.013(12) 0.072(14) 0.007(8)
C73A 0.112(12) 0.046(8) 0.30(3) 0.013(12) 0.072(14) 0.007(8)
C75 0.172(18) 0.21(2) 0.131(14) 0.102(15) -0.037(12) -0.052(16)
C57A 0.085(7) 0.145(10) 0.141(12) -0.079(9) -0.037(7) 0.028(7)

loop_
_atom_type_symbol
_atom_type_description
_atom_type_scat_dispersion_real
_atom_type_scat_dispersion_imag
_atom_type_scat_source
C C 0.0040 0.0020 'International Tables Vol C Tables 4.2.6.8 and 6.1.1.4'
H H 0.0000 0.0000 'International Tables Vol C Tables 4.2.6.8 and 6.1.1.4'
O O 0.0130 0.0070 'International Tables Vol C Tables 4.2.6.8 and 6.1.1.4'
Ca Ca 0.2550 0.3640 'International Tables Vol C Tables 4.2.6.8 and 6.1.1.4'

loop_
_geom_angle_atom_site_label_1
_geom_angle_atom_site_label_2
_geom_angle_atom_site_label_3
_geom_angle
_geom_angle_site_symmetry_1
_geom_angle_site_symmetry_3
Ca9 Ca8 Ca9 120.52(3) 2_647 .
Ca10 Ca8 Ca9 109.17(4) . 2_647
Ca10 Ca8 Ca9 104.58(4) . .
Ca7 Ca8 Ca9 107.02(4) . 2_647
Ca7 Ca8 Ca9 108.05(4) . .
Ca7 Ca8 Ca10 106.78(4) . .
O31 Ca8 Ca9 69.24(10) . .
O31 Ca8 Ca9 121.34(11) . 2_647
O31 Ca8 Ca10 124.52(11) . .
O31 Ca8 Ca7 39.67(10) . .
O31 Ca8 O35 73.06(14) . .
O31 Ca8 O80 96.76(15) . 2_647
O31 Ca8 O39 156.38(15) . .
O31 Ca8 O46 99.58(16) . .
O31 Ca8 O79 116.53(15) . 2_647
O31 Ca8 O27 84.91(15) . .
O31 Ca8 C39 111.37(16) . 2_647
O35 Ca8 Ca9 111.13(12) . 2_647
O35 Ca8 Ca9 126.49(11) . .
O35 Ca8 Ca10 68.45(10) . .
O35 Ca8 Ca7 39.46(10) . .
O35 Ca8 O80 158.05(15) . 2_647
O35 Ca8 O39 83.66(15) . .
O35 Ca8 O46 82.16(16) . .
O35 Ca8 O79 148.51(15) . 2_647
O35 Ca8 O27 83.31(15) . .
O35 Ca8 C39 174.03(17) . 2_647
O80 Ca8 Ca9 90.80(10) 2_647 2_647
O80 Ca8 Ca9 33.14(10) 2_647 .
O80 Ca8 Ca10 104.34(11) 2_647 .
O80 Ca8 Ca7 136.11(11) 2_647 .
O80 Ca8 O79 53.44(13) 2_647 2_647
O80 Ca8 O27 115.73(15) 2_647 .
O80 Ca8 C39 27.54(16) 2_647 2_647
O39 Ca8 Ca9 124.90(12) . .
O39 Ca8 Ca9 70.53(11) . 2_647
O39 Ca8 Ca10 38.66(11) . .
O39 Ca8 Ca7 119.92(12) . .
O39 Ca8 O80 103.72(16) . 2_647
O39 Ca8 O79 85.52(15) . 2_647
O39 Ca8 O27 96.47(16) . .
O39 Ca8 C39 92.14(17) . 2_647
O46 Ca8 Ca9 68.56(11) . .
O46 Ca8 Ca9 138.94(12) . 2_647
O46 Ca8 Ca10 37.88(11) . .
O46 Ca8 Ca7 106.86(12) . .
O46 Ca8 O80 80.44(15) . 2_647
O46 Ca8 O39 72.81(16) . .
O46 Ca8 O79 122.36(16) . 2_647
O46 Ca8 O27 162.79(16) . .
O46 Ca8 C39 100.69(18) . 2_647
O79 Ca8 Ca9 83.55(10) 2_647 .
O79 Ca8 Ca9 37.51(10) 2_647 2_647
O79 Ca8 Ca10 117.30(12) 2_647 .
O79 Ca8 Ca7 129.88(12) 2_647 .
O79 Ca8 C39 26.20(17) 2_647 2_647
O27 Ca8 Ca9 128.13(12) . .
O27 Ca8 Ca9 41.26(10) . 2_647
O27 Ca8 Ca10 126.87(12) . .
O27 Ca8 Ca7 66.28(11) . .
O27 Ca8 O79 68.64(15) . 2_647
O27 Ca8 C39 92.98(17) . 2_647
C39 Ca8 Ca9 59.46(13) 2_647 .
C39 Ca8 Ca9 63.30(13) 2_647 2_647
C39 Ca8 Ca10 110.63(14) 2_647 .
C39 Ca8 Ca7 142.46(14) 2_647 .
Ca8 Ca9 Ca8 159.85(4) 2_657 .
O80 Ca9 Ca8 139.39(11) 2_647 2_657
O80 Ca9 Ca8 33.73(10) 2_647 .
O80 Ca9 O27 116.86(15) 2_647 2_657
O80 Ca9 O26 70.01(15) 2_647 2_657
O79 Ca9 Ca8 140.40(12) . .
O79 Ca9 Ca8 40.58(11) . 2_657
O79 Ca9 O80 168.83(17) . 2_647
O79 Ca9 O27 70.08(15) . 2_657
O79 Ca9 O26 121.03(17) . 2_657
O45 Ca9 Ca8 133.71(13) . 2_657
O45 Ca9 Ca8 62.98(13) . .
O45 Ca9 O80 85.39(16) . 2_647
O45 Ca9 O79 98.43(17) . .
O45 Ca9 O27 121.37(17) . 2_657
O45 Ca9 O44 87.07(17) . .
O45 Ca9 O26 76.90(16) . 2_657
O27 Ca9 Ca8 149.46(10) 2_657 .
O27 Ca9 Ca8 39.96(10) 2_657 2_657
O44 Ca9 Ca8 101.83(12) . 2_657
O44 Ca9 Ca8 64.19(12) . .
O44 Ca9 O80 88.60(17) . 2_647
O44 Ca9 O79 81.15(17) . .
O44 Ca9 O27 141.45(16) . 2_657
O44 Ca9 O26 153.99(16) . 2_657
O26 Ca9 Ca8 90.12(11) 2_657 .
O26 Ca9 Ca8 104.06(11) 2_657 2_657
O26 Ca9 O27 64.18(14) 2_657 2_657
O38 Ca9 Ca8 64.77(14) 2_657 2_657
O38 Ca9 Ca8 97.68(14) 2_657 .
O38 Ca9 O80 78.32(17) 2_657 2_647
O38 Ca9 O79 95.75(18) 2_657 .
O38 Ca9 O45 160.54(19) 2_657 .
O38 Ca9 O27 76.12(18) 2_657 2_657
O38 Ca9 O44 82.00(19) 2_657 .
O38 Ca9 O26 106.86(19) 2_657 2_657
Ca8 Ca10 Ca11 158.45(5) . .
O39 Ca10 Ca8 38.59(10) . .
O39 Ca10 Ca11 127.55(12) . .
O39 Ca10 O47 136.94(16) . .
O39 Ca10 O40 66.39(16) . .
O39 Ca10 C45 19.77(17) . .
O46 Ca10 Ca8 38.20(11) . .
O46 Ca10 Ca11 136.15(12) . .
O46 Ca10 O39 73.04(15) . .
O46 Ca10 O47 65.09(15) . .
O46 Ca10 O41 93.35(17) . .
O46 Ca10 O40 139.35(18) . .
O46 Ca10 C45 92.11(18) . .
O47 Ca10 Ca8 102.73(11) . .
O47 Ca10 Ca11 80.86(12) . .
O47 Ca10 C45 156.69(18) . .
O49 Ca10 Ca8 119.35(12) . .
O49 Ca10 Ca11 39.48(12) . .
O49 Ca10 O39 100.62(18) . .
O49 Ca10 O46 105.95(17) . .
O49 Ca10 O47 82.11(19) . .
O49 Ca10 O41 159.5(2) . .
O49 Ca10 O40 79.7(2) . .
O49 Ca10 C45 100.74(18) . .
O41 Ca10 Ca8 72.32(12) . .
O41 Ca10 Ca11 126.30(13) . .
O41 Ca10 O39 78.09(17) . .
O41 Ca10 O47 113.03(19) . .
O41 Ca10 O40 81.1(2) . .
O41 Ca10 C45 71.09(18) . .
O83 Ca10 Ca8 162.19(14) . .
O83 Ca10 Ca11 39.18(13) . .
O83 Ca10 O39 144.05(19) . .
O83 Ca10 O46 142.32(19) . .
O83 Ca10 O47 78.91(18) . .
O83 Ca10 O49 78.45(18) . .
O83 Ca10 O41 90.61(18) . .
O83 Ca10 O40 78.3(2) . .
O83 Ca10 C45 124.4(2) . .
O40 Ca10 Ca8 103.32(13) . .
O40 Ca10 Ca11 72.56(13) . .
O40 Ca10 O47 153.18(17) . .
O40 Ca10 C45 47.87(18) . .
C45 Ca10 Ca8 55.52(13) . .
C45 Ca10 Ca11 116.08(14) . .
Ca8 Ca7 Ca5 155.90(5) . .
Ca8 Ca7 H29 114.4 . .
Ca5 Ca7 H29 62.2 . .
O31 Ca7 Ca8 38.92(10) . .
O31 Ca7 Ca5 134.26(12) . .
O31 Ca7 O29 65.95(14) . .
O31 Ca7 H29 76.1 . .
O31 Ca7 O24 136.54(17) . .
O31 Ca7 C32 75.70(17) . .
O35 Ca7 Ca8 39.71(9) . .
O35 Ca7 Ca5 122.57(11) . .
O35 Ca7 O31 72.62(14) . .
O35 Ca7 O29 133.69(16) . .
O35 Ca7 H29 132.1 . .
O35 Ca7 O24 65.36(16) . .
O35 Ca7 C32 83.01(16) . .
O29 Ca7 Ca8 104.73(11) . .
O29 Ca7 Ca5 77.47(12) . .
O29 Ca7 H29 17.9 . .
O29 Ca7 O24 156.97(18) . .
O29 Ca7 C32 105.2(2) . .
O36 Ca7 Ca8 76.96(12) . .
O36 Ca7 Ca5 127.03(12) . .
O36 Ca7 O31 84.59(17) . .
O36 Ca7 O35 100.07(17) . .
O36 Ca7 O29 95.8(2) . .
O36 Ca7 H29 112.2 . .
O36 Ca7 O24 92.1(2) . .
O36 Ca7 C32 17.49(17) . .
O77 Ca7 Ca8 120.23(14) . .
O77 Ca7 Ca5 35.68(13) . .
O77 Ca7 O31 110.91(18) . .
O77 Ca7 O35 92.71(16) . .
O77 Ca7 O29 83.72(19) . .
O77 Ca7 H29 65.9 . .
O77 Ca7 O36 162.43(18) . .
O77 Ca7 O20 76.48(18) . .
O77 Ca7 O24 82.3(2) . .
O77 Ca7 C32 170.8(2) . .
O20 Ca7 Ca8 162.60(13) . .
O20 Ca7 Ca5 40.96(12) . .
O20 Ca7 O31 144.09(16) . .
O20 Ca7 O35 143.26(16) . .
O20 Ca7 O29 80.67(16) . .
O20 Ca7 H29 75.6 . .
O20 Ca7 O36 86.10(17) . .
O20 Ca7 O24 78.33(18) . .
O20 Ca7 C32 102.11(18) . .
O24 Ca7 Ca8 98.12(14) . .
O24 Ca7 Ca5 80.50(16) . .
O24 Ca7 H29 142.6 . .
O24 Ca7 C32 88.5(2) . .
C32 Ca7 Ca8 60.59(13) . .
C32 Ca7 Ca5 142.82(14) . .
C32 Ca7 H29 122.8 . .
Ca1 Ca2 Ca4 107.26(5) . 2_547
Ca1 Ca2 Ca3 111.36(5) . .
Ca1 Ca2 Ca3 111.57(5) . 2_547
Ca4 Ca2 Ca3 107.13(5) 2_547 2_547
Ca4 Ca2 Ca3 107.47(5) 2_547 .
Ca3 Ca2 Ca3 111.77(3) 2_547 .
O6 Ca2 Ca1 43.86(12) . .
O6 Ca2 Ca4 122.73(14) . 2_547
O6 Ca2 Ca3 127.95(14) . .
O6 Ca2 Ca3 67.75(12) . 2_547
O6 Ca2 O14 73.05(17) . 2_547
O6 Ca2 O7 90.8(2) . .
O6 Ca2 O13 99.10(19) . 2_547
O6 Ca2 O8 117.05(19) . .
O6 Ca2 C8 106.3(2) . .
O14 Ca2 Ca1 43.22(11) 2_547 .
O14 Ca2 Ca4 64.04(11) 2_547 2_547
O14 Ca2 Ca3 123.97(15) 2_547 .
O14 Ca2 Ca3 123.83(15) 2_547 2_547
O14 Ca2 O8 153.94(19) 2_547 .
O14 Ca2 C8 179.3(2) 2_547 .
O7 Ca2 Ca1 131.80(17) . .
O7 Ca2 Ca4 112.64(18) . 2_547
O7 Ca2 Ca3 30.94(14) . 2_547
O7 Ca2 Ca3 81.42(14) . .
O7 Ca2 O14 154.6(2) . 2_547
O7 Ca2 O8 51.26(17) . .
O7 Ca2 C8 25.0(2) . .
O13 Ca2 Ca1 114.23(14) 2_547 .
O13 Ca2 Ca4 39.91(13) 2_547 2_547
O13 Ca2 Ca3 130.25(14) 2_547 .
O13 Ca2 Ca3 68.13(13) 2_547 2_547
O13 Ca2 O14 80.56(19) 2_547 2_547
O13 Ca2 O7 82.9(2) 2_547 .
O13 Ca2 O8 118.67(19) 2_547 .
O13 Ca2 C8 99.5(2) 2_547 .
O2 Ca2 Ca1 115.78(14) . .
O2 Ca2 Ca4 39.15(14) . 2_547
O2 Ca2 Ca3 128.17(14) . 2_547
O2 Ca2 Ca3 68.88(15) . .
O2 Ca2 O6 154.55(19) . .
O2 Ca2 O14 81.59(18) . 2_547
O2 Ca2 O7 112.2(2) . .
O2 Ca2 O13 74.20(18) . 2_547
O2 Ca2 O10 101.70(19) . .
O2 Ca2 O8 86.9(2) . .
O2 Ca2 C8 99.1(2) . .
O10 Ca2 Ca1 42.97(13) . .
O10 Ca2 Ca4 123.13(15) . 2_547
O10 Ca2 Ca3 127.60(15) . 2_547
O10 Ca2 Ca3 68.45(13) . .
O10 Ca2 O6 73.06(17) . .
O10 Ca2 O14 72.75(19) . 2_547
O10 Ca2 O7 121.9(2) . .
O10 Ca2 O13 153.3(2) . 2_547
O10 Ca2 O8 86.92(18) . .
O10 Ca2 C8 107.1(3) . .
O8 Ca2 Ca1 126.40(14) . .
O8 Ca2 Ca4 118.25(15) . 2_547
O8 Ca2 Ca3 30.32(12) . .
O8 Ca2 Ca3 81.45(12) . 2_547
O8 Ca2 C8 26.4(2) . .
C8 Ca2 Ca1 136.27(19) . .
C8 Ca2 Ca4 116.47(19) . 2_547
C8 Ca2 Ca3 55.66(18) . 2_547
C8 Ca2 Ca3 56.47(19) . .
Ca6 Ca13 Ca14 109.21(6) 2_646 .
Ca6 Ca13 Ca12 109.67(6) 2_646 .
Ca12 Ca13 Ca14 106.01(5) . .
O73 Ca13 Ca14 125.20(14) 2_646 .
O73 Ca13 Ca6 44.09(13) 2_646 2_646
O73 Ca13 Ca12 126.81(14) 2_646 .
O73 Ca13 O60 72.62(19) 2_646 .
O73 Ca13 O65 114.1(2) 2_646 2_646
O73 Ca13 O66 89.5(2) 2_646 2_646
O73 Ca13 O74 73.45(17) 2_646 2_646
O73 Ca13 O63 102.76(19) 2_646 2_646
O73 Ca13 C64 104.2(2) 2_646 2_646
O73 Ca13 C68 17.90(19) 2_646 2_646
O60 Ca13 Ca14 67.22(15) . .
O60 Ca13 Ca6 41.99(15) . 2_646
O60 Ca13 Ca12 122.17(17) . .
O60 Ca13 O65 86.2(2) . 2_646
O60 Ca13 O66 122.1(3) . 2_646
O60 Ca13 O74 71.9(3) . 2_646
O60 Ca13 O63 154.4(3) . 2_646
O60 Ca13 C64 107.5(3) . 2_646
O60 Ca13 C68 90.52(19) . 2_646
O65 Ca13 Ca14 30.85(15) 2_646 .
O65 Ca13 Ca6 123.96(17) 2_646 2_646
O65 Ca13 Ca12 117.49(18) 2_646 .
O65 Ca13 C64 27.0(2) 2_646 2_646
O65 Ca13 C68 116.9(2) 2_646 2_646
O66 Ca13 Ca14 81.96(15) 2_646 .
O66 Ca13 Ca6 130.76(18) 2_646 2_646
O66 Ca13 Ca12 112.7(2) 2_646 .
O66 Ca13 O65 51.3(2) 2_646 2_646
O66 Ca13 O74 154.2(2) 2_646 2_646
O66 Ca13 C64 24.4(2) 2_646 2_646
O66 Ca13 C68 79.9(2) 2_646 2_646
O57 Ca13 Ca14 67.97(16) . .
O57 Ca13 Ca6 112.99(16) . 2_646
O57 Ca13 Ca12 39.36(15) . .
O57 Ca13 O73 154.2(2) . 2_646
O57 Ca13 O60 97.1(2) . .
O57 Ca13 O65 88.1(2) . 2_646
O57 Ca13 O66 115.5(2) . 2_646
O57 Ca13 O74 80.9(2) . 2_646
O57 Ca13 O63 76.0(2) . 2_646
O57 Ca13 C64 101.4(2) . 2_646
O57 Ca13 C68 154.3(2) . 2_646
O74 Ca13 Ca14 123.7(2) 2_646 .
O74 Ca13 Ca6 43.38(14) 2_646 2_646
O74 Ca13 Ca12 66.36(14) 2_646 .
O74 Ca13 O65 153.8(3) 2_646 2_646
O74 Ca13 C64 177.7(2) 2_646 2_646
O74 Ca13 C68 78.3(2) 2_646 2_646
O63 Ca13 Ca14 129.08(15) 2_646 .
O63 Ca13 Ca6 117.58(17) 2_646 2_646
O63 Ca13 Ca12 40.41(15) 2_646 .
O63 Ca13 O65 117.8(2) 2_646 2_646
O63 Ca13 O66 82.4(3) 2_646 2_646
O63 Ca13 O74 82.6(3) 2_646 2_646
O63 Ca13 C64 98.1(3) 2_646 2_646
O63 Ca13 C68 86.51(19) 2_646 2_646
C64 Ca13 Ca14 57.53(18) 2_646 .
C64 Ca13 Ca6 134.8(2) 2_646 2_646
C64 Ca13 Ca12 115.5(2) 2_646 .
C64 Ca13 C68 99.5(2) 2_646 2_646
C68 Ca13 Ca14 136.98(15) 2_646 .
C68 Ca13 Ca6 59.00(14) 2_646 2_646
C68 Ca13 Ca12 116.96(15) 2_646 .
O6 Ca1 Ca2 41.39(11) . .
O14 Ca1 Ca2 43.28(11) 2_547 .
O14 Ca1 O6 71.18(17) 2_547 .
O50 Ca1 Ca2 172.89(15) 2_647 .
O50 Ca1 O6 131.57(18) 2_647 .
O50 Ca1 O14 138.77(17) 2_647 2_547
O50 Ca1 O10 143.37(19) 2_647 .
O10 Ca1 Ca2 40.76(12) . .
O10 Ca1 O6 69.37(16) . .
O10 Ca1 O14 71.07(18) . 2_547
O15 Ca1 Ca2 109.15(13) 2_547 .
O15 Ca1 O6 126.4(2) 2_547 .
O15 Ca1 O14 65.98(16) 2_547 2_547
O15 Ca1 O50 73.93(17) 2_547 2_647
O15 Ca1 O10 121.4(2) 2_547 .
O15 Ca1 O9 83.9(2) 2_547 .
O15 Ca1 O4 87.5(3) 2_547 .
O48 Ca1 Ca2 111.31(13) 2_647 .
O48 Ca1 O6 87.5(2) 2_647 .
O48 Ca1 O14 154.57(17) 2_647 2_547
O48 Ca1 O50 66.19(17) 2_647 2_647
O48 Ca1 O10 88.87(19) 2_647 .
O48 Ca1 O15 139.44(18) 2_647 2_547
O48 Ca1 O9 87.7(3) 2_647 .
O48 Ca1 O4 90.1(3) 2_647 .
O9 Ca1 Ca2 98.38(16) . .
O9 Ca1 O6 132.46(19) . .
O9 Ca1 O14 96.5(2) . 2_547
O9 Ca1 O50 88.3(2) . 2_647
O9 Ca1 O10 63.3(2) . .
O4 Ca1 Ca2 97.00(15) . .
O4 Ca1 O6 63.04(17) . .
O4 Ca1 O14 92.1(3) . 2_547
O4 Ca1 O50 76.6(2) . 2_647
O4 Ca1 O10 132.39(19) . .
O4 Ca1 O9 164.2(2) . .
Ca2 Ca4 Ca5 144.96(6) 2_557 .
O13 Ca4 Ca2 39.38(14) . 2_557
O13 Ca4 Ca5 130.98(14) . .
O13 Ca4 O1 137.9(2) . 2_557
O13 Ca4 O16 65.2(2) . .
O13 Ca4 C15 79.3(2) . .
O19 Ca4 Ca2 108.01(15) . 2_557
O19 Ca4 Ca5 38.65(14) . .
O19 Ca4 O13 96.99(19) . .
O19 Ca4 O2 89.5(2) . 2_557
O19 Ca4 O21 77.3(2) . .
O19 Ca4 O17 169.6(3) . .
O19 Ca4 O1 81.0(3) . 2_557
O19 Ca4 O16 85.4(3) . .
O19 Ca4 C15 168.3(3) . .
O2 Ca4 Ca2 37.56(11) 2_557 2_557
O2 Ca4 Ca5 114.85(13) 2_557 .
O2 Ca4 O13 72.26(17) 2_557 .
O2 Ca4 O1 65.7(2) 2_557 2_557
O2 Ca4 O16 136.1(3) 2_557 .
O2 Ca4 C15 78.9(2) 2_557 .
O21 Ca4 Ca2 173.60(18) . 2_557
O21 Ca4 Ca5 39.51(18) . .
O21 Ca4 O13 144.9(2) . .
O21 Ca4 O2 141.1(2) . 2_557
O21 Ca4 O1 76.1(2) . 2_557
O21 Ca4 O16 79.8(3) . .
O21 Ca4 C15 112.1(2) . .
O17 Ca4 Ca2 79.75(17) . 2_557
O17 Ca4 Ca5 132.02(19) . .
O17 Ca4 O13 93.4(3) . .
O17 Ca4 O2 93.0(3) . 2_557
O17 Ca4 O21 94.5(2) . .
O17 Ca4 O1 90.8(4) . 2_557
O17 Ca4 O16 99.7(4) . .
O17 Ca4 C15 17.6(2) . .
O1 Ca4 Ca2 101.00(17) 2_557 2_557
O1 Ca4 Ca5 69.1(2) 2_557 .
O1 Ca4 O16 154.3(3) 2_557 .
O1 Ca4 C15 94.4(3) 2_557 .
O16 Ca4 Ca2 103.9(2) . 2_557
O16 Ca4 Ca5 86.7(2) . .
O16 Ca4 C15 102.7(4) . .
C15 Ca4 Ca2 62.19(16) . 2_557
C15 Ca4 Ca5 148.63(17) . .
Ca13 Ca14 Ca13 170.76(5) . 2_656
O65 Ca14 Ca13 147.06(16) 2_646 2_656
O65 Ca14 Ca13 33.54(16) 2_646 .
O65 Ca14 O66 175.0(3) 2_646 .
O65 Ca14 O67 85.2(2) 2_646 .
O65 Ca14 O58 91.4(2) 2_646 .
O65 Ca14 O62 99.0(2) 2_646 .
O65 Ca14 O61 90.4(2) 2_646 .
O66 Ca14 Ca13 32.59(16) . 2_656
O66 Ca14 Ca13 145.36(19) . .
O66 Ca14 O67 92.0(2) . .
O66 Ca14 O58 85.0(3) . .
O66 Ca14 O62 84.8(3) . .
O66 Ca14 O61 92.7(2) . .
O67 Ca14 Ca13 109.59(14) . .
O67 Ca14 Ca13 65.30(14) . 2_656
O67 Ca14 O58 100.3(2) . .
O58 Ca14 Ca13 65.15(16) . .
O58 Ca14 Ca13 107.42(16) . 2_656
O62 Ca14 Ca13 123.26(16) . .
O62 Ca14 Ca13 64.87(16) . 2_656
O62 Ca14 O67 83.6(3) . .
O62 Ca14 O58 169.1(2) . .
O62 Ca14 O61 93.3(3) . .
O61 Ca14 Ca13 117.81(18) . 2_656
O61 Ca14 Ca13 68.03(19) . .
O61 Ca14 O67 174.2(3) . .
O61 Ca14 O58 83.6(3) . .
O70 Ca6 Ca13 105.43(13) . 2_656
O70 Ca6 O73 81.53(18) . .
O70 Ca6 O78 68.10(18) . .
O70 Ca6 O74 149.18(19) . .
O70 Ca6 O71 88.6(3) . .
O70 Ca6 C26 48.56(18) . .
O70 Ca6 O75 145.0(2) . .
O70 Ca6 O59 83.8(4) . 2_656
O73 Ca6 Ca13 41.35(10) . 2_656
O73 Ca6 O71 63.63(19) . .
O73 Ca6 C26 108.55(18) . .
O73 Ca6 O59 134.0(3) . 2_656
O60 Ca6 Ca13 41.37(14) 2_656 2_656
O60 Ca6 O70 85.1(2) 2_656 .
O60 Ca6 O73 69.95(17) 2_656 .
O60 Ca6 O78 144.5(2) 2_656 .
O60 Ca6 O74 71.8(2) 2_656 .
O60 Ca6 O71 133.6(2) 2_656 .
O60 Ca6 C26 131.8(2) 2_656 .
O60 Ca6 O75 122.3(2) 2_656 .
O60 Ca6 O59 65.5(2) 2_656 2_656
O78 Ca6 Ca13 166.44(15) . 2_656
O78 Ca6 O73 125.11(18) . .
O78 Ca6 O74 140.8(2) . .
O78 Ca6 O71 70.8(2) . .
O78 Ca6 C26 21.05(18) . .
O78 Ca6 O59 88.1(2) . 2_656
O74 Ca6 Ca13 43.87(13) . 2_656
O74 Ca6 O73 71.7(2) . .
O74 Ca6 O71 92.8(3) . .
O74 Ca6 C26 155.9(2) . .
O74 Ca6 O59 103.8(3) . 2_656
O71 Ca6 Ca13 97.68(16) . 2_656
O71 Ca6 C26 67.4(2) . .
O71 Ca6 O59 158.9(2) . 2_656
C26 Ca6 Ca13 147.86(14) . 2_656
O75 Ca6 Ca13 109.5(2) . 2_656
O75 Ca6 O73 126.0(4) . .
O75 Ca6 O78 77.6(2) . .
O75 Ca6 O74 65.7(3) . .
O75 Ca6 O71 86.4(4) . .
O75 Ca6 C26 98.2(2) . .
O75 Ca6 O59 88.5(5) . 2_656
O59 Ca6 Ca13 103.35(18) 2_656 2_656
O59 Ca6 C26 93.1(3) 2_656 .
Ca13 Ca12 Ca11 139.51(6) . .
O57 Ca12 Ca13 37.29(14) . .
O57 Ca12 Ca11 108.97(14) . .
O57 Ca12 O63 73.4(2) . 2_646
O57 Ca12 O56 66.4(3) . .
O57 Ca12 C69 77.8(3) . 2_646
O57 Ca12 O64 131.8(3) . 2_646
O54 Ca12 Ca13 104.91(16) . .
O54 Ca12 Ca11 35.71(16) . .
O54 Ca12 O57 82.7(2) . .
O54 Ca12 O63 102.8(2) . 2_646
O54 Ca12 O56 80.7(3) . .
O54 Ca12 O76 165.6(4) . 2_646
O54 Ca12 C69 160.2(3) . 2_646
O54 Ca12 O64 83.0(4) . 2_646
O63 Ca12 Ca13 39.73(15) 2_646 .
O63 Ca12 Ca11 132.71(18) 2_646 .
O63 Ca12 O56 138.9(3) 2_646 .
O63 Ca12 C69 75.1(3) 2_646 2_646
O63 Ca12 O64 65.4(3) 2_646 2_646
O56 Ca12 Ca13 99.4(2) . .
O56 Ca12 Ca11 71.1(2) . .
O56 Ca12 C69 88.3(4) . 2_646
O76 Ca12 Ca13 76.95(19) 2_646 .
O76 Ca12 Ca11 138.0(2) 2_646 .
O76 Ca12 O57 91.2(3) 2_646 .
O76 Ca12 O63 87.8(3) 2_646 2_646
O76 Ca12 O56 85.0(5) 2_646 .
O76 Ca12 C69 16.4(3) 2_646 2_646
O76 Ca12 O64 110.5(6) 2_646 2_646
O53 Ca12 Ca13 175.7(4) . .
O53 Ca12 Ca11 42.5(3) . .
O53 Ca12 O57 141.1(4) . .
O53 Ca12 O54 77.7(3) . .
O53 Ca12 O63 143.6(4) . 2_646
O53 Ca12 O56 77.5(4) . .
O53 Ca12 O76 99.7(4) . 2_646
O53 Ca12 C69 116.0(4) . 2_646
O53 Ca12 O64 78.7(4) . 2_646
C69 Ca12 Ca13 60.56(18) 2_646 .
C69 Ca12 Ca11 152.2(2) 2_646 .
O64 Ca12 Ca13 105.0(2) 2_646 .
O64 Ca12 Ca11 83.4(3) 2_646 .
O64 Ca12 O56 153.4(3) 2_646 .
O64 Ca12 C69 112.8(5) 2_646 2_646
Ca2 Ca3 Ca2 172.55(6) 2_557 .
O7 Ca3 Ca2 32.56(14) 2_557 2_557
O7 Ca3 Ca2 142.74(15) 2_557 .
O7 Ca3 O11 89.2(2) 2_557 .
O7 Ca3 O5 94.2(2) 2_557 2_557
O7 Ca3 O3 88.9(2) 2_557 .
O7 Ca3 O12 86.4(2) 2_557 .
O11 Ca3 Ca2 115.95(17) . 2_557
O11 Ca3 Ca2 64.65(17) . .
O11 Ca3 O5 176.0(2) . 2_557
O11 Ca3 O3 83.5(3) . .
O8 Ca3 Ca2 33.19(13) . .
O8 Ca3 Ca2 151.34(14) . 2_557
O8 Ca3 O7 175.9(2) . 2_557
O8 Ca3 O11 88.2(2) . .
O8 Ca3 O5 88.5(2) . 2_557
O8 Ca3 O3 87.6(2) . .
O8 Ca3 O12 97.2(2) . .
O5 Ca3 Ca2 113.19(16) 2_557 .
O5 Ca3 Ca2 66.66(15) 2_557 2_557
O3 Ca3 Ca2 63.36(16) . .
O3 Ca3 Ca2 109.19(16) . 2_557
O3 Ca3 O5 98.6(3) . 2_557
O12 Ca3 Ca2 65.80(16) . 2_557
O12 Ca3 Ca2 121.66(16) . .
O12 Ca3 O11 98.1(3) . .
O12 Ca3 O5 80.1(3) . 2_557
O12 Ca3 O3 175.0(2) . .
O50 Ca11 O49 51.48(15) . .
O50 Ca11 O83 119.35(17) . .
O50 Ca11 C48 26.42(16) . .
O50 Ca11 C51 145.1(2) . .
O50 Ca11 O53 122.9(2) . .
O50 Ca11 O51B 107.7(3) . .
O50 Ca11 O55A 73.8(4) . .
O49 Ca11 O83 70.47(15) . .
O49 Ca11 C48 25.64(16) . .
O49 Ca11 C51 94.90(18) . .
O49 Ca11 O53 162.3(3) . .
O49 Ca11 O51B 86.2(4) . .
O49 Ca11 O55A 118.1(4) . .
O83 Ca11 C48 95.80(17) . .
O83 Ca11 C51 25.8(2) . .
O83 Ca11 O53 117.7(2) . .
O83 Ca11 O51B 81.7(4) . .
O83 Ca11 O55A 163.6(6) . .
O54 Ca11 O50 171.46(19) . .
O54 Ca11 O49 120.39(18) . .
O54 Ca11 O83 52.11(17) . .
O54 Ca11 C48 145.8(2) . .
O54 Ca11 C51 26.3(2) . .
O54 Ca11 O53 65.6(2) . .
O54 Ca11 O51B 72.3(4) . .
O54 Ca11 O55A 114.5(4) . .
C48 Ca11 C51 120.53(19) . .
O53 Ca11 C48 144.2(2) . .
O53 Ca11 C51 91.9(2) . .
O53 Ca11 O51B 79.9(4) . .
O51B Ca11 C48 93.8(3) . .
O51B Ca11 C51 74.3(4) . .
O68 Ca11 O50 97.1(4) . .
O68 Ca11 O49 106.9(4) . .
O68 Ca11 O83 82.8(4) . .
O68 Ca11 O54 82.6(4) . .
O68 Ca11 C48 107.3(4) . .
O68 Ca11 C51 83.1(4) . .
O68 Ca11 O53 90.1(5) . .
O68 Ca11 O51B 154.9(4) . .
O68 Ca11 O51A 170.4(5) . .
O68 Ca11 O55B 78.3(6) . .
O68 Ca11 O55A 106.3(8) . .
O51A Ca11 O50 91.7(4) . .
O51A Ca11 O49 75.8(4) . .
O51A Ca11 O83 89.6(5) . .
O51A Ca11 O54 88.1(4) . .
O51A Ca11 C48 79.2(4) . .
O51A Ca11 C51 87.5(5) . .
O51A Ca11 O53 88.3(5) . .
O55B Ca11 O50 82.0(3) . .
O55B Ca11 O49 133.4(3) . .
O55B Ca11 O83 153.2(4) . .
O55B Ca11 O54 106.2(3) . .
O55B Ca11 C48 107.8(3) . .
O55B Ca11 C51 131.4(3) . .
O55B Ca11 O53 44.3(3) . .
O55A Ca11 C48 94.4(4) . .
O55A Ca11 C51 139.8(5) . .
O55A Ca11 O53 50.1(4) . .
O77 Ca5 O20 68.49(15) . .
O77 Ca5 O19 115.73(17) . .
O77 Ca5 O78 50.74(16) . .
O77 Ca5 O21 162.4(2) . .
O77 Ca5 C18 92.57(18) . .
O77 Ca5 C26 25.18(19) . .
O77 Ca5 O22 124.9(3) . .
O77 Ca5 O25 113.1(4) . .
O77 Ca5 C21 148.9(4) . .
O20 Ca5 C18 25.38(16) . .
O20 Ca5 C26 93.62(17) . .
O20 Ca5 O25 133.9(5) . .
O20 Ca5 C21 132.8(3) . .
O19 Ca5 O20 49.99(14) . .
O19 Ca5 O78 157.1(2) . .
O19 Ca5 O21 69.06(19) . .
O19 Ca5 C18 24.61(17) . .
O19 Ca5 C26 138.69(19) . .
O19 Ca5 O25 98.9(4) . .
O19 Ca5 C21 93.1(3) . .
O78 Ca5 O20 119.04(16) . .
O78 Ca5 C18 141.4(2) . .
O78 Ca5 C26 25.57(18) . .
O78 Ca5 O25 75.2(3) . .
O78 Ca5 C21 105.2(3) . .
O21 Ca5 O20 109.02(19) . .
O21 Ca5 O78 130.08(19) . .
O21 Ca5 C18 88.6(2) . .
O21 Ca5 C26 151.9(2) . .
O21 Ca5 O25 81.5(4) . .
O21 Ca5 C21 24.9(3) . .
C26 Ca5 C18 117.1(2) . .
O22 Ca5 O20 154.7(3) . .
O22 Ca5 O19 119.0(3) . .
O22 Ca5 O78 79.1(3) . .
O22 Ca5 O21 51.0(3) . .
O22 Ca5 C18 139.5(3) . .
O22 Ca5 C26 102.2(3) . .
O22 Ca5 O25 64.8(6) . .
O22 Ca5 C21 26.2(3) . .
O23 Ca5 O77 77.1(3) . .
O23 Ca5 O20 82.4(4) . .
O23 Ca5 O19 107.8(4) . .
O23 Ca5 O78 88.1(3) . .
O23 Ca5 O21 85.4(3) . .
O23 Ca5 C18 95.5(4) . .
O23 Ca5 C26 81.3(3) . .
O23 Ca5 O22 80.5(5) . .
O23 Ca5 O25 143.6(6) . .
O23 Ca5 C21 83.5(5) . .
O33 Ca5 O77 76.5(4) . .
O33 Ca5 O20 83.9(3) . .
O33 Ca5 O19 80.1(3) . .
O33 Ca5 O78 78.5(3) . .
O33 Ca5 O21 120.9(4) . .
O33 Ca5 C18 81.4(3) . .
O33 Ca5 C26 76.7(3) . .
O33 Ca5 O22 118.8(5) . .
O33 Ca5 O23 153.2(5) . .
O33 Ca5 O25 54.5(6) . .
O33 Ca5 C21 122.2(5) . .
O25 Ca5 C18 117.8(4) . .
O25 Ca5 C26 94.8(3) . .
O25 Ca5 C21 70.5(6) . .
C21 Ca5 C18 113.5(3) . .
C21 Ca5 C26 128.2(3) . .
Ca8 O31 Ca7 101.41(16) . .
C31 O31 Ca8 133.5(4) . .
C31 O31 Ca7 125.0(4) . .
Ca7 O35 Ca8 100.83(15) . .
C35 O35 Ca8 129.4(4) . .
C35 O35 Ca7 124.7(4) . .
Ca9 O80 Ca8 113.13(16) 2_657 2_657
C39 O80 Ca8 93.2(3) . 2_657
C39 O80 Ca9 146.0(4) . 2_657
Ca8 O39 Ca10 102.75(16) . .
C45 O39 Ca8 124.3(4) . .
C45 O39 Ca10 120.4(4) . .
Ca10 O46 Ca8 103.91(17) . .
C42 O46 Ca8 130.3(4) . .
C42 O46 Ca10 125.8(4) . .
Ca2 O6 Ca1 94.74(17) . .
C3 O6 Ca2 129.3(5) . .
C3 O6 Ca1 124.5(4) . .
Ca10 O47 H47 133(2) . .
C43 O47 Ca10 116.5(4) . .
C43 O47 H47 106(2) . .
Ca9 O79 Ca8 101.91(17) . 2_657
C39 O79 Ca8 91.4(3) . 2_657
C39 O79 Ca9 161.8(4) . .
Ca1 O14 Ca2 93.51(17) 2_557 2_557
C15 O14 Ca2 145.2(5) . 2_557
C15 O14 Ca1 121.3(4) . 2_557
C42 O45 Ca9 135.5(4) . .
Ca8 O27 Ca9 98.79(15) . 2_647
C32 O27 Ca8 136.1(4) . .
C32 O27 Ca9 123.3(4) . 2_647
Ca7 O29 H29 106.7 . .
C29 O29 Ca7 121.4(3) . .
C29 O29 H29 107.9 . .
C32 O36 Ca7 126.9(5) . .
Ca6 O70 H70 126(3) . .
C27 O70 Ca6 118.9(4) . .
C27 O70 H70 109(2) . .
Ca1 O50 Ca11 142.4(2) 2_657 .
C48 O50 Ca1 122.0(4) . 2_657
C48 O50 Ca11 91.5(4) . .
Ca7 O77 Ca5 110.9(2) . .
C26 O77 Ca7 149.0(5) . .
C26 O77 Ca5 99.1(4) . .
Ca13 O73 Ca6 94.57(17) 2_656 .
C68 O73 Ca13 126.8(5) . 2_656
C68 O73 Ca6 125.5(5) . .
C31 O44 Ca9 142.0(4) . .
Ca3 O7 Ca2 116.5(2) 2_547 .
C8 O7 Ca2 97.2(5) . .
C8 O7 Ca3 144.9(6) . 2_547
Ca9 O26 H26 123.0 2_647 .
C33 O26 Ca9 117.3(4) . 2_647
C33 O26 H26 109.5 . .
Ca10 O49 Ca11 104.53(17) . .
C48 O49 Ca10 163.5(5) . .
C48 O49 Ca11 91.3(4) . .
Ca7 O20 Ca5 103.84(17) . .
C18 O20 Ca7 152.0(5) . .
C18 O20 Ca5 91.8(4) . .
Ca2 O13 Ca4 100.7(2) 2_557 .
C12 O13 Ca2 134.9(5) . 2_557
C12 O13 Ca4 123.9(5) . .
Ca13 O60 Ca6 96.6(2) . 2_646
C60 O60 Ca13 136.2(5) . .
C60 O60 Ca6 124.7(5) . 2_646
Ca4 O19 Ca5 106.7(2) . .
C18 O19 Ca4 141.4(6) . .
C18 O19 Ca5 97.7(4) . .
Ca2 O2 Ca4 103.3(2) . 2_547
C9 O2 Ca2 133.6(5) . .
C9 O2 Ca4 121.3(5) . 2_547
C45 O38 Ca9 134.6(5) . 2_647
C35 O41 Ca10 131.1(4) . .
Ca2 O10 Ca1 96.27(19) . .
C6 O10 Ca2 131.9(5) . .
C6 O10 Ca1 125.6(5) . .
C6 O11 Ca3 143.5(6) . .
Ca14 O65 Ca13 115.6(3) 2_656 2_656
C64 O65 Ca13 91.9(5) . 2_656
C64 O65 Ca14 149.9(6) . 2_656
Ca14 O66 Ca13 116.9(3) . 2_656
C64 O66 Ca13 96.2(5) . 2_656
C64 O66 Ca14 146.0(6) . .
Ca13 O57 Ca12 103.3(2) . .
C57 O57 Ca13 133.2(6) . .
C57 O57 Ca12 122.1(6) . .
Ca10 O83 Ca11 106.15(19) . .
C51 O83 Ca10 149.8(6) . .
C51 O83 Ca11 91.6(5) . .
Ca3 O8 Ca2 116.5(2) . .
C8 O8 Ca2 92.7(5) . .
C8 O8 Ca3 149.0(5) . .
Ca1 O15 H15 63.6 2_557 .
C16 O15 Ca1 122.7(5) . 2_557
C16 O15 H15 109.5 . .
Ca10 O40 H40 128(3) . .
C46 O40 Ca10 120.1(4) . .
C46 O40 H40 105(2) . .
C68 O67 Ca14 136.5(5) . .
C57 O58 Ca14 140.8(6) . .
Ca6 O78 Ca5 141.8(3) . .
C26 O78 Ca6 115.8(4) . .
C26 O78 Ca5 89.7(4) . .
C3 O5 Ca3 135.9(6) . 2_547
C9 O3 Ca3 147.7(6) . .
Ca7 O24 H24 129.2 . .
C36 O24 Ca7 120.9(4) . .
C36 O24 H24 109.5 . .
O80 C39 Ca8 59.2(3) . 2_657
O80 C39 C40 120.1(6) . .
O79 C39 Ca8 62.4(3) . 2_657
O79 C39 O80 120.6(5) . .
O79 C39 C40 119.0(6) . .
C40 C39 Ca8 164.0(5) . 2_657
Ca1 O48 H48 114.0 2_657 .
C49 O48 Ca1 122.8(4) . 2_657
C49 O48 H48 109.5 . .
C12 O12 Ca3 144.0(5) . .
Ca6 O74 Ca13 92.74(19) . 2_656
C69 O74 Ca13 137.7(7) . 2_656
C69 O74 Ca6 128.4(5) . .
Ca12 O54 Ca11 111.6(3) . .
C51 O54 Ca12 153.7(5) . .
C51 O54 Ca11 94.3(5) . .
Ca1 O9 H9 127(2) . .
C5 O9 Ca1 122.1(5) . .
C5 O9 H9 109(2) . .
Ca4 O21 Ca5 105.4(2) . .
C21 O21 Ca4 149.8(10) . .
C21 O21 Ca5 92.1(7) . .
Ca13 O63 Ca12 99.9(2) 2_656 2_656
C65 O63 Ca13 134.4(6) . 2_656
C65 O63 Ca12 125.1(6) . 2_656
C65 O62 Ca14 140.5(6) . .
Ca1 O4 H4 117(3) . .
C2 O4 Ca1 125.8(4) . .
C2 O4 H4 109(3) . .
C60 O61 Ca14 138.3(6) . .
C39 C40 H40A 107.3 . .
C39 C40 C41 111.4(7) . .
O81 C40 C39 111.3(6) . .
O81 C40 H40A 107.3 . .
O81 C40 C41 111.9(8) . .
C41 C40 H40A 107.3 . .
O31 C31 C29 115.8(5) . .
O44 C31 O31 126.3(6) . .
O44 C31 C29 117.9(6) . .
O10 C6 C5 113.8(7) . .
O11 C6 O10 124.2(8) . .
O11 C6 C5 121.9(8) . .
C15 O17 Ca4 127.5(6) . .
C40 O81 H81 109.5 . .
O46 C42 C43 116.4(6) . .
O45 C42 O46 125.3(6) . .
O45 C42 C43 118.2(6) . .
O7 C8 Ca2 57.8(4) . .
O7 C8 O8 118.3(8) . .
O7 C8 C7 124.3(8) . .
O8 C8 Ca2 60.9(4) . .
O8 C8 C7 117.3(8) . .
C7 C8 Ca2 176.0(6) . .
O29 C29 C31 111.4(5) . .
O29 C29 H29A 109.8 . .
O29 C29 C30 109.3(7) . .
C31 C29 H29A 109.8 . .
C31 C29 C30 106.6(7) . .
C30 C29 H29A 109.8 . .
O47 C43 C42 108.2(5) . .
O47 C43 H43 107.6 . .
O47 C43 C44 111.3(6) . .
C42 C43 H43 107.6 . .
C44 C43 C42 114.3(6) . .
C44 C43 H43 107.6 . .
O35 C35 C36 116.9(6) . .
O41 C35 O35 123.6(6) . .
O41 C35 C36 119.5(6) . .
O27 C32 Ca7 92.0(4) . .
O27 C32 C33 115.0(6) . .
O36 C32 Ca7 35.6(3) . .
O36 C32 O27 127.2(6) . .
O36 C32 C33 117.7(6) . .
C33 C32 Ca7 152.8(4) . .
O39 C45 Ca10 39.8(3) . .
O39 C45 O38 123.1(7) . .
O39 C45 C46 119.8(6) . .
O38 C45 Ca10 156.8(5) . .
O38 C45 C46 117.1(6) . .
C46 C45 Ca10 81.8(4) . .
O57 C57 C58 116.3(10) . .
O58 C57 O57 124.7(9) . .
O58 C57 C58 118.9(9) . .
O2 C9 C10 117.4(9) . .
O3 C9 O2 120.4(8) . .
O3 C9 C10 121.7(9) . .
O50 C48 Ca11 62.1(3) . .
O50 C48 C49 118.5(5) . .
O49 C48 Ca11 63.0(3) . .
O49 C48 O50 122.9(6) . .
O49 C48 C49 118.5(5) . .
C49 C48 Ca11 160.6(5) . .
Ca4 O1 H1 74.3 2_547 .
C10 O1 Ca4 122.1(6) . 2_547
C10 O1 H1 109.5 . .
Ca6 O71 H71 127(2) . .
C72 O71 Ca6 123.9(5) . .
C72 O71 H71 107(2) . .
O48 C49 C48 109.7(5) . .
O48 C49 H49 107.4 . .
O48 C49 C50 110.5(7) . .
C48 C49 H49 107.4 . .
C50 C49 C48 114.2(6) . .
C50 C49 H49 107.4 . .
O24 C36 C35 109.7(6) . .
O24 C36 H36 108.5 . .
O24 C36 C38 109.7(8) . .
C35 C36 H36 108.5 . .
C38 C36 C35 112.0(10) . .
C38 C36 H36 108.5 . .
O20 C18 Ca5 62.8(4) . .
O20 C18 C19 119.5(6) . .
O19 C18 Ca5 57.7(4) . .
O19 C18 O20 120.5(7) . .
O19 C18 C19 119.9(7) . .
C19 C18 Ca5 176.3(8) . .
O65 C64 Ca13 61.0(4) . 2_656
O65 C64 C63 117.3(9) . .
O66 C64 Ca13 59.3(5) . 2_656
O66 C64 O65 119.6(8) . .
O66 C64 C63 122.4(8) . .
C63 C64 Ca13 178.2(7) . 2_656
C43 C44 H44A 109.5 . .
C43 C44 H44B 109.5 . .
C43 C44 H44C 109.5 . .
H44A C44 H44B 109.5 . .
H44A C44 H44C 109.5 . .
H44B C44 H44C 109.5 . .
O70 C27 H27 109.6 . .
O70 C27 C26 109.4(6) . .
O70 C27 C28 109.2(7) . .
C26 C27 H27 109.6 . .
C26 C27 C28 109.5(7) . .
C28 C27 H27 109.6 . .
O26 C33 C32 111.6(5) . .
O26 C33 H33 109.8 . .
O26 C33 C34 108.9(6) . .
C32 C33 H33 109.8 . .
C32 C33 C34 107.0(6) . .
C34 C33 H33 109.8 . .
O73 C68 Ca13 35.3(3) . 2_656
O73 C68 C72 117.6(7) . .
O67 C68 Ca13 104.1(5) . 2_656
O67 C68 O73 127.5(7) . .
O67 C68 C72 114.8(7) . .
C72 C68 Ca13 128.4(6) . 2_656
Ca5 C26 Ca6 103.1(2) . .
O77 C26 Ca6 153.2(6) . .
O77 C26 Ca5 55.7(4) . .
O77 C26 O78 120.4(7) . .
O77 C26 C27 117.8(6) . .
O78 C26 Ca6 43.2(3) . .
O78 C26 Ca5 64.7(4) . .
O78 C26 C27 121.7(7) . .
C27 C26 Ca6 83.2(4) . .
C27 C26 Ca5 173.5(5) . .
Ca6 O75 H75 128(3) . .
C70 O75 Ca6 122.2(6) . .
C70 O75 H75 109(3) . .
Ca4 O16 H16 124(3) . .
C13 O16 Ca4 122.9(6) . .
C13 O16 H16 108(3) . .
O40 C46 C45 109.1(5) . .
O40 C46 H46 107.2 . .
O40 C46 C47 112.9(8) . .
C45 C46 H46 107.2 . .
C47 C46 C45 113.0(8) . .
C47 C46 H46 107.2 . .
O13 C12 C13 118.7(8) . .
O12 C12 O13 123.0(8) . .
O12 C12 C13 118.0(7) . .
Ca12 O56 H56 130(3) . .
C58 O56 Ca12 118.4(6) . .
C58 O56 H56 109(3) . .
Ca6 O59 H59 72.3 2_646 .
C61 O59 Ca6 122.2(6) . 2_646
C61 O59 H59 109.5 . .
C69 O76 Ca12 128.1(7) . 2_656
C8 C7 H7A 109.5 . .
C8 C7 H7B 109.5 . .
C8 C7 H7C 109.5 . .
H7A C7 H7B 109.5 . .
H7A C7 H7C 109.5 . .
H7B C7 H7C 109.5 . .
O83 C51 Ca11 62.6(4) . .
O83 C51 O54 121.7(8) . .
O83 C51 C52 118.7(7) . .
O54 C51 Ca11 59.4(4) . .
O54 C51 C52 119.5(7) . .
C52 C51 Ca11 176.9(8) . .
O6 C3 O5 126.2(7) . .
O6 C3 C2 118.7(7) . .
O5 C3 C2 114.7(8) . .
O14 C15 Ca4 88.6(4) . .
O14 C15 C16 118.7(8) . .
O17 C15 Ca4 34.9(4) . .
O17 C15 O14 123.5(7) . .
O17 C15 C16 117.3(8) . .
C16 C15 Ca4 151.6(6) . .
C40 C41 H41A 109.5 . .
C40 C41 H41B 109.5 . .
C40 C41 H41C 109.5 . .
H41A C41 H41B 109.5 . .
H41A C41 H41C 109.5 . .
H41B C41 H41C 109.5 . .
C27 C28 H28A 109.5 . .
C27 C28 H28B 109.5 . .
C27 C28 H28C 109.5 . .
H28A C28 H28B 109.5 . .
H28A C28 H28C 109.5 . .
H28B C28 H28C 109.5 . .
Ca12 O53 Ca11 104.1(4) . .
C57B O53 Ca12 165.6(10) . .
C57B O53 Ca11 90.2(8) . .
C57A O53 Ca12 165.6(10) . .
C57A O53 Ca11 90.2(8) . .
C51 C52 H52A 109.5 . .
C51 C52 H52B 109.5 . .
C51 C52 H52C 109.5 . .
H52A C52 H52B 109.5 . .
H52A C52 H52C 109.5 . .
H52B C52 H52C 109.5 . .
C19 O18 H18 109.5 . .
O9 C5 C6 113.6(7) . .
O9 C5 H5 104.3 . .
O9 C5 C4 115.5(10) . .
C6 C5 H5 104.3 . .
C4 C5 C6 113.1(11) . .
C4 C5 H5 104.3 . .
C33 C34 H34A 109.5 . .
C33 C34 H34B 109.5 . .
C33 C34 H34C 109.5 . .
H34A C34 H34B 109.5 . .
H34A C34 H34C 109.5 . .
H34B C34 H34C 109.5 . .
O16 C13 C12 104.8(8) . .
O16 C13 H13 113.5 . .
O16 C13 C14 103.3(12) . .
C12 C13 H13 113.5 . .
C14 C13 C12 107.1(11) . .
C14 C13 H13 113.5 . .
O60 C60 C61 117.0(10) . .
O61 C60 O60 126.6(7) . .
O61 C60 C61 116.4(9) . .
C18 C19 O18 110.1(9) . .
C18 C19 H19 107.0 . .
C18 C19 C20 106.7(11) . .
O18 C19 H19 107.0 . .
O18 C19 C20 118.6(10) . .
C20 C19 H19 107.0 . .
C49 C50 H50A 109.5 . .
C49 C50 H50B 109.5 . .
C49 C50 H50C 109.5 . .
H50A C50 H50B 109.5 . .
H50A C50 H50C 109.5 . .
H50B C50 H50C 109.5 . .
C21 O22 Ca5 95.5(6) . .
O63 C65 C66 117.7(10) . .
O62 C65 O63 125.9(9) . .
O62 C65 C66 116.4(10) . .
O4 C2 C3 104.7(7) . .
O4 C2 H2 112.5 . .
O4 C2 C1 104.1(9) . .
C3 C2 H2 112.5 . .
C3 C2 C1 109.9(8) . .
C1 C2 H2 112.5 . .
C25 O33 Ca5 132.5(11) . .
C9 C10 H10 110.9 . .
C9 C10 C11 105.5(11) . .
O1 C10 C9 112.4(10) . .
O1 C10 H10 110.9 . .
O1 C10 C11 106.0(14) . .
C11 C10 H10 110.9 . .
C29 C30 H30A 109.5 . .
C29 C30 H30B 109.5 . .
C29 C30 H30C 109.5 . .
H30A C30 H30B 109.5 . .
H30A C30 H30C 109.5 . .
H30B C30 H30C 109.5 . .
C46 C47 H47A 109.5 . .
C46 C47 H47B 109.5 . .
C46 C47 H47C 109.5 . .
H47A C47 H47B 109.5 . .
H47A C47 H47C 109.5 . .
H47B C47 H47C 109.5 . .
C55 O51B Ca11 96.5(12) . .
C19 C20 H20A 109.5 . .
C19 C20 H20B 109.5 . .
C19 C20 H20C 109.5 . .
H20A C20 H20B 109.5 . .
H20A C20 H20C 109.5 . .
H20B C20 H20C 109.5 . .
C57 C58 H58 111.3 . .
C57 C58 C59 103.6(10) . .
O56 C58 C57 112.2(9) . .
O56 C58 H58 111.3 . .
O56 C58 C59 107.0(12) . .
C59 C58 H58 111.3 . .
O15 C16 C15 110.5(7) . .
O15 C16 H16A 110.7 . .
O15 C16 C17 108.6(13) . .
C15 C16 H16A 110.7 . .
C15 C16 C17 105.5(12) . .
C17 C16 H16A 110.7 . .
O51B C55 Ca11 60.0(11) . .
O51B C55 O52 98.6(12) . .
O51B C55 C56 134.3(14) . .
O52 C55 Ca11 116.4(11) . .
O52 C55 C56 97.5(15) . .
C56 C55 Ca11 142.0(11) . .
O51A C55 Ca11 32.1(11) . .
O51A C55 O52 132.0(13) . .
O51A C55 C56 128.2(15) . .
O7AA C53 Ca11 90.1(9) . .
O7AA C53 O68 112.1(12) . .
O7AA C53 C54 126.7(14) . .
O68 C53 Ca11 29.1(7) . .
O68 C53 C54 121.0(13) . .
C54 C53 Ca11 136.8(11) . .
O71 C72 C68 105.1(7) . .
O71 C72 H72 111.3 . .
O71 C72 C73 110.9(10) . .
C68 C72 H72 111.3 . .
C73 C72 C68 106.7(10) . .
C73 C72 H72 111.3 . .
O74 C69 Ca12 93.5(5) . 2_656
O74 C69 C70 110.0(12) . .
O76 C69 Ca12 35.5(5) . 2_656
O76 C69 O74 128.5(8) . .
O76 C69 C70 115.5(10) . .
C70 C69 Ca12 147.7(7) . 2_656
C2 C1 H1A 109.5 . .
C2 C1 H1B 109.5 . .
C2 C1 H1C 109.5 . .
H1A C1 H1B 109.5 . .
H1A C1 H1C 109.5 . .
H1B C1 H1C 109.5 . .
Ca5 O25 H25 120(3) . .
C24 O25 Ca5 116.9(11) . .
C24 O25 H25 106(3) . .
O25 C24 H24A 112.5 . .
O25 C24 C25 98.8(12) . .
C25 C24 H24A 112.5 . .
C23 C24 O25 101.3(13) . .
C23 C24 H24A 112.5 . .
C23 C24 C25 117.7(14) . .
Ca12 O64 H64 130.6 2_656 .
C66 O64 Ca12 119.5(7) . 2_656
C66 O64 H64 109.5 . .
C36 C38 H38A 109.5 . .
C36 C38 H38B 109.5 . .
C36 C38 H38C 109.5 . .
H38A C38 H38B 109.5 . .
H38A C38 H38C 109.5 . .
H38B C38 H38C 109.5 . .
C72 C73 H73A 109.5 . .
C72 C73 H73B 109.5 . .
C72 C73 H73C 109.5 . .
H73A C73 H73B 109.5 . .
H73A C73 H73C 109.5 . .
H73B C73 H73C 109.5 . .
C53 O68 Ca11 133.6(10) . .
O59 C61 C60 109.2(10) . .
O59 C61 H61 111.2 . .
O59 C61 C62 106.6(11) . .
C60 C61 H61 111.2 . .
C62 C61 C60 107.2(15) . .
C62 C61 H61 111.2 . .
O33 C25 C24 113.7(15) . .
O33 C25 O34 141.0(18) . .
O34 C25 C24 105.0(12) . .
O75 C70 C69 110.4(9) . .
O75 C70 H70A 108.1 . .
O75 C70 C71 103.6(17) . .
C69 C70 H70A 108.1 . .
C71 C70 C69 118.3(12) . .
C71 C70 H70A 108.1 . .
C61 C62 H62A 109.5 . .
C61 C62 H62B 109.5 . .
C61 C62 H62C 109.5 . .
H62A C62 H62B 109.5 . .
H62A C62 H62C 109.5 . .
H62B C62 H62C 109.5 . .
C58 C59 H59A 109.5 . .
C58 C59 H59B 109.5 . .
C58 C59 H59C 109.5 . .
H59A C59 H59B 109.5 . .
H59A C59 H59C 109.5 . .
H59B C59 H59C 109.5 . .
O21 C21 Ca5 63.0(6) . .
O21 C21 O22 121.1(11) . .
O21 C21 C22 122.2(13) . .
O22 C21 Ca5 58.3(6) . .
O22 C21 C22 116.6(11) . .
C22 C21 Ca5 171.2(15) . .
C16 C17 H17A 109.5 . .
C16 C17 H17B 109.5 . .
C16 C17 H17C 109.5 . .
H17A C17 H17B 109.5 . .
H17A C17 H17C 109.5 . .
H17B C17 H17C 109.5 . .
C64 C63 H63A 109.5 . .
C64 C63 H63B 109.5 . .
C64 C63 H63C 109.5 . .
H63A C63 H63B 109.5 . .
H63A C63 H63C 109.5 . .
H63B C63 H63C 109.5 . .
C65 C66 H66 110.9 . .
C65 C66 C67 107.1(15) . .
O64 C66 C65 112.2(10) . .
O64 C66 H66 110.9 . .
O64 C66 C67 104.5(13) . .
C67 C66 H66 110.9 . .
C24 C23 H23A 109.5 . .
C24 C23 H23B 109.5 . .
C24 C23 H23C 109.5 . .
H23A C23 H23B 109.5 . .
H23A C23 H23C 109.5 . .
H23B C23 H23C 109.5 . .
C10 C11 H11A 109.5 . .
C10 C11 H11B 109.5 . .
C10 C11 H11C 109.5 . .
H11A C11 H11B 109.5 . .
H11A C11 H11C 109.5 . .
H11B C11 H11C 109.5 . .
C13 C14 H14A 109.5 . .
C13 C14 H14B 109.5 . .
C13 C14 H14C 109.5 . .
H14A C14 H14B 109.5 . .
H14A C14 H14C 109.5 . .
H14B C14 H14C 109.5 . .
C5 C4 H4A 109.5 . .
C5 C4 H4B 109.5 . .
C5 C4 H4C 109.5 . .
H4A C4 H4B 109.5 . .
H4A C4 H4C 109.5 . .
H4B C4 H4C 109.5 . .
C66 C67 H67A 109.5 . .
C66 C67 H67B 109.5 . .
C66 C67 H67C 109.5 . .
H67A C67 H67B 109.5 . .
H67A C67 H67C 109.5 . .
H67B C67 H67C 109.5 . .
C55 C56 H56A 109.5 . .
C55 C56 H56B 109.5 . .
C55 C56 H56C 109.5 . .
H56A C56 H56B 109.5 . .
H56A C56 H56C 109.5 . .
H56B C56 H56C 109.5 . .
C70 C71 H71A 109.5 . .
C70 C71 H71B 109.5 . .
C70 C71 H71C 109.5 . .
H71A C71 H71B 109.5 . .
H71A C71 H71C 109.5 . .
H71B C71 H71C 109.5 . .
C55 O51A Ca11 132.2(15) . .
C74 O82 H82 109.5 . .
O82 C74 H74A 109.9 . .
O82 C74 H74B 109.9 . .
O82 C74 C75 108.8(11) . .
H74A C74 H74B 108.3 . .
C75 C74 H74A 109.9 . .
C75 C74 H74B 109.9 . .
C21 C22 H22A 109.5 . .
C21 C22 H22B 109.5 . .
C21 C22 H22C 109.5 . .
H22A C22 H22B 109.5 . .
H22A C22 H22C 109.5 . .
H22B C22 H22C 109.5 . .
C53 C54 H54A 109.5 . .
C53 C54 H54B 109.5 . .
C53 C54 H54C 109.5 . .
H54A C54 H54B 109.5 . .
H54A C54 H54C 109.5 . .
H54B C54 H54C 109.5 . .
O53 C57B Ca11 65.1(7) . .
O53 C57B O55A 125.3(16) . .
O53 C57B C73A 109.6(17) . .
O55A C57B Ca11 61.7(11) . .
O55A C57B C73A 123(2) . .
C73A C57B Ca11 151.7(13) . .
C57A O55B Ca11 104.8(10) . .
C57B O55A Ca11 92.5(11) . .
H73D C73B H73E 109.5 . .
H73D C73B H73F 109.5 . .
H73E C73B H73F 109.5 . .
C57A C73B H73D 109.5 . .
C57A C73B H73E 109.5 . .
C57A C73B H73F 109.5 . .
C57B C73A H73G 109.5 . .
C57B C73A H73H 109.5 . .
C57B C73A H73I 109.5 . .
H73G C73A H73H 109.5 . .
H73G C73A H73I 109.5 . .
H73H C73A H73I 109.5 . .
C74 C75 H75A 109.5 . .
C74 C75 H75B 109.5 . .
C74 C75 H75C 109.5 . .
H75A C75 H75B 109.5 . .
H75A C75 H75C 109.5 . .
H75B C75 H75C 109.5 . .
O53 C57A Ca11 65.1(7) . .
O53 C57A O55B 96.6(12) . .
O53 C57A C73B 111.0(15) . .
O55B C57A Ca11 49.4(7) . .
O55B C57A C73B 148.3(15) . .
C73B C57A Ca11 158.3(15) . .

loop_
_geom_bond_atom_site_label_1
_geom_bond_atom_site_label_2
_geom_bond_distance
_geom_bond_site_symmetry_2
Ca8 Ca9 3.7560(16) 2_647
Ca8 Ca9 4.0164(16) .
Ca8 Ca10 3.7303(16) .
Ca8 Ca7 3.6442(15) .
Ca8 O31 2.336(4) .
Ca8 O35 2.371(4) .
Ca8 O80 2.425(4) 2_647
Ca8 O39 2.386(4) .
Ca8 O46 2.377(4) .
Ca8 O79 2.497(4) 2_647
Ca8 O27 2.441(4) .
Ca8 C39 2.818(6) 2_647
Ca9 Ca8 3.7559(16) 2_657
Ca9 O80 2.388(4) 2_647
Ca9 O79 2.337(4) .
Ca9 O45 2.320(4) .
Ca9 O27 2.506(4) 2_657
Ca9 O44 2.336(4) .
Ca9 O26 2.474(5) 2_657
Ca9 O38 2.317(5) 2_657
Ca10 Ca11 3.857(2) .
Ca10 O39 2.389(5) .
Ca10 O46 2.360(4) .
Ca10 O47 2.459(5) .
Ca10 O49 2.341(5) .
Ca10 O41 2.373(5) .
Ca10 O83 2.284(5) .
Ca10 O40 2.396(5) .
Ca10 C45 3.217(7) .
Ca7 Ca5 3.896(2) .
Ca7 O31 2.373(4) .
Ca7 O35 2.358(4) .
Ca7 O29 2.386(5) .
Ca7 H29 2.7758 .
Ca7 O36 2.325(5) .
Ca7 O77 2.298(5) .
Ca7 O20 2.313(4) .
Ca7 O24 2.454(6) .
Ca7 C32 3.191(7) .
Ca2 Ca1 3.5493(17) .
Ca2 Ca4 3.668(2) 2_547
Ca2 Ca3 3.999(2) 2_547
Ca2 Ca3 4.032(2) .
Ca2 O6 2.355(5) .
Ca2 O14 2.438(5) 2_547
Ca2 O7 2.405(5) .
Ca2 O13 2.368(6) 2_547
Ca2 O2 2.298(5) .
Ca2 O10 2.331(5) .
Ca2 O8 2.466(5) .
Ca2 C8 2.819(8) .
Ca13 Ca14 4.011(2) .
Ca13 Ca6 3.509(2) 2_646
Ca13 Ca12 3.664(2) .
Ca13 O73 2.325(4) 2_646
Ca13 O60 2.335(6) .
Ca13 O65 2.458(6) 2_646
Ca13 O66 2.429(6) 2_646
Ca13 O57 2.281(6) .
Ca13 O74 2.435(5) 2_646
Ca13 O63 2.377(6) 2_646
Ca13 C64 2.808(9) 2_646
Ca13 C68 3.223(7) 2_646
Ca1 O6 2.468(5) .
Ca1 O14 2.435(5) 2_547
Ca1 O50 2.434(4) 2_647
Ca1 O10 2.434(5) .
Ca1 O15 2.403(5) 2_547
Ca1 O48 2.385(6) 2_647
Ca1 O9 2.424(6) .
Ca1 O4 2.411(6) .
Ca4 Ca2 3.668(2) 2_557
Ca4 Ca5 3.865(2) .
Ca4 O13 2.395(5) .
Ca4 O19 2.295(5) .
Ca4 O2 2.379(6) 2_557
Ca4 O21 2.305(6) .
Ca4 O17 2.298(7) .
Ca4 O1 2.404(8) 2_557
Ca4 O16 2.439(7) .
Ca4 C15 3.184(8) .
Ca14 Ca13 4.024(2) 2_656
Ca14 O65 2.281(6) 2_646
Ca14 O66 2.291(5) .
Ca14 O67 2.365(6) .
Ca14 O58 2.366(7) .
Ca14 O62 2.305(7) .
Ca14 O61 2.328(6) .
Ca6 Ca13 3.509(2) 2_656
Ca6 O70 2.373(5) .
Ca6 O73 2.449(5) .
Ca6 O60 2.363(6) 2_656
Ca6 O78 2.390(5) .
Ca6 O74 2.413(6) .
Ca6 O71 2.451(7) .
Ca6 C26 3.145(7) .
Ca6 O75 2.384(7) .
Ca6 O59 2.454(10) 2_656
Ca12 Ca11 3.926(2) .
Ca12 O57 2.389(6) .
Ca12 O54 2.278(6) .
Ca12 O63 2.411(6) 2_646
Ca12 O56 2.426(9) .
Ca12 O76 2.348(8) 2_646
Ca12 O53 2.228(8) .
Ca12 C69 3.180(10) 2_646
Ca12 O64 2.424(11) 2_646
Ca3 Ca2 3.999(2) 2_557
Ca3 O7 2.297(6) 2_557
Ca3 O11 2.325(6) .
Ca3 O8 2.274(5) .
Ca3 O5 2.374(6) 2_557
Ca3 O3 2.328(7) .
Ca3 O12 2.322(7) .
Ca11 O50 2.512(5) .
Ca11 O49 2.533(5) .
Ca11 O83 2.537(5) .
Ca11 O54 2.465(6) .
Ca11 C48 2.842(6) .
Ca11 C51 2.857(9) .
Ca11 O53 2.735(11) .
Ca11 O51B 2.82(2) .
Ca11 O68 2.115(13) .
Ca11 O51A 2.33(2) .
Ca11 O55B 2.369(11) .
Ca11 O55A 2.66(2) .
Ca5 O77 2.433(5) .
Ca5 O20 2.631(5) .
Ca5 O19 2.520(5) .
Ca5 O78 2.627(6) .
Ca5 O21 2.550(7) .
Ca5 C18 2.955(8) .
Ca5 C26 2.906(8) .
Ca5 O22 2.445(7) .
Ca5 O23 2.381(10) .
Ca5 O33 2.367(14) .
Ca5 O25 2.722(19) .
Ca5 C21 2.860(12) .
O31 C31 1.255(8) .
O35 C35 1.282(8) .
O80 Ca8 2.425(4) 2_657
O80 Ca9 2.388(4) 2_657
O80 C39 1.305(7) .
O39 C45 1.261(8) .
O46 C42 1.261(8) .
O6 C3 1.232(10) .
O47 H47 0.876(13) .
O47 C43 1.447(8) .
O79 Ca8 2.497(4) 2_657
O79 C39 1.244(8) .
O14 Ca2 2.438(5) 2_557
O14 Ca1 2.435(5) 2_557
O14 C15 1.279(10) .
O45 C42 1.260(8) .
O27 Ca9 2.506(4) 2_647
O27 C32 1.271(8) .
O29 H29 0.8898 .
O29 C29 1.397(8) .
O36 C32 1.199(8) .
O70 H70 0.857(14) .
O70 C27 1.434(9) .
O50 Ca1 2.434(4) 2_657
O50 C48 1.265(8) .
O77 C26 1.252(9) .
O73 Ca13 2.325(4) 2_656
O73 C68 1.237(9) .
O44 C31 1.230(8) .
O7 Ca3 2.297(6) 2_547
O7 C8 1.199(10) .
O26 Ca9 2.474(5) 2_647
O26 H26 0.8400 .
O26 C33 1.422(8) .
O49 C48 1.230(8) .
O20 C18 1.267(8) .
O13 Ca2 2.368(6) 2_557
O13 C12 1.285(10) .
O60 Ca6 2.363(6) 2_646
O60 C60 1.298(11) .
O19 C18 1.242(8) .
O2 Ca4 2.379(6) 2_547
O2 C9 1.309(11) .
O38 Ca9 2.317(5) 2_647
O38 C45 1.271(9) .
O41 C35 1.231(8) .
O10 C6 1.277(10) .
O11 C6 1.209(10) .
O65 Ca13 2.458(6) 2_656
O65 Ca14 2.281(6) 2_656
O65 C64 1.278(10) .
O66 Ca13 2.430(6) 2_656
O66 C64 1.169(11) .
O57 C57 1.293(11) .
O83 C51 1.246(9) .
O8 C8 1.256(10) .
O15 Ca1 2.403(5) 2_557
O15 H15 0.8400 .
O15 C16 1.391(12) .
O40 H40 0.864(13) .
O40 C46 1.432(9) .
O67 C68 1.230(10) .
O58 C57 1.189(11) .
O78 C26 1.254(9) .
O5 Ca3 2.374(6) 2_547
O5 C3 1.237(10) .
O3 C9 1.216(11) .
O24 H24 0.8400 .
O24 C36 1.420(10) .
C39 Ca8 2.818(6) 2_657
C39 C40 1.485(9) .
O48 Ca1 2.385(6) 2_657
O48 H48 0.8400 .
O48 C49 1.413(8) .
O12 C12 1.222(11) .
O74 Ca13 2.435(5) 2_656
O74 C69 1.265(13) .
O54 C51 1.271(10) .
O9 H9 0.862(13) .
O9 C5 1.363(10) .
O21 C21 1.204(13) .
O63 Ca13 2.377(6) 2_656
O63 Ca12 2.411(6) 2_656
O63 C65 1.236(13) .
O62 C65 1.215(13) .
O4 H4 0.860(14) .
O4 C2 1.451(11) .
O61 C60 1.212(13) .
C40 H40A 1.0000 .
C40 O81 1.435(11) .
C40 C41 1.524(12) .
C31 C29 1.523(9) .
C6 C5 1.481(12) .
O17 C15 1.212(11) .
O81 H81 0.8400 .
C42 C43 1.517(10) .
C8 C7 1.522(11) .
C29 H29A 1.0000 .
C29 C30 1.621(15) .
C43 H43 1.0000 .
C43 C44 1.509(11) .
C35 C36 1.521(11) .
C32 C33 1.525(10) .
C45 C46 1.511(11) .
C57 C58 1.472(15) .
C9 C10 1.482(14) .
C48 C49 1.537(9) .
O1 Ca4 2.404(7) 2_547
O1 H1 0.8400 .
O1 C10 1.338(16) .
O71 H71 0.858(13) .
O71 C72 1.435(13) .
C49 H49 1.0000 .
C49 C50 1.476(12) .
C36 H36 1.0000 .
C36 C38 1.507(17) .
C18 C19 1.475(11) .
C64 Ca13 2.808(9) 2_656
C64 C63 1.541(14) .
O7AA C53 1.121(13) .
C44 H44A 0.9800 .
C44 H44B 0.9800 .
C44 H44C 0.9800 .
C27 H27 1.0000 .
C27 C26 1.478(11) .
C27 C28 1.524(14) .
C33 H33 1.0000 .
C33 C34 1.580(11) .
C68 Ca13 3.223(7) 2_656
C68 C72 1.581(12) .
O75 H75 0.848(14) .
O75 C70 1.465(19) .
O16 H16 0.846(14) .
O16 C13 1.466(13) .
C46 H46 1.0000 .
C46 C47 1.471(14) .
C12 C13 1.546(14) .
O56 H56 0.852(14) .
O56 C58 1.462(16) .
O59 Ca6 2.454(10) 2_646
O59 H59 0.8400 .
O59 C61 1.39(2) .
O76 Ca12 2.348(8) 2_656
O76 C69 1.140(13) .
C7 H7A 0.9800 .
C7 H7B 0.9800 .
C7 H7C 0.9800 .
C51 C52 1.488(12) .
C3 C2 1.535(12) .
C15 C16 1.518(13) .
C41 H41A 0.9800 .
C41 H41B 0.9800 .
C41 H41C 0.9800 .
C28 H28A 0.9800 .
C28 H28B 0.9800 .
C28 H28C 0.9800 .
O53 C57B 1.258(13) .
O53 C57A 1.258(13) .
C52 H52A 0.9800 .
C52 H52B 0.9800 .
C52 H52C 0.9800 .
O18 H18 0.8400 .
O18 C19 1.489(16) .
C5 H5 1.0000 .
C5 C4 1.473(15) .
C34 H34A 0.9800 .
C34 H34B 0.9800 .
C34 H34C 0.9800 .
C13 H13 1.0000 .
C13 C14 1.491(17) .
C60 C61 1.555(12) .
C19 H19 1.0000 .
C19 C20 1.53(2) .
C50 H50A 0.9800 .
C50 H50B 0.9800 .
C50 H50C 0.9800 .
O22 C21 1.269(16) .
C65 C66 1.483(15) .
C2 H2 1.0000 .
C2 C1 1.568(18) .
O33 C25 1.213(13) .
C10 H10 1.0000 .
C10 C11 1.53(2) .
C30 H30A 0.9800 .
C30 H30B 0.9800 .
C30 H30C 0.9800 .
C47 H47A 0.9800 .
C47 H47B 0.9800 .
C47 H47C 0.9800 .
O51B C55 1.300(19) .
C20 H20A 0.9800 .
C20 H20B 0.9800 .
C20 H20C 0.9800 .
C58 H58 1.0000 .
C58 C59 1.641(18) .
C16 H16A 1.0000 .
C16 C17 1.59(3) .
C55 O52 1.52(2) .
C55 C56 1.638(17) .
C55 O51A 1.18(2) .
C53 O68 1.299(16) .
C53 C54 1.487(16) .
C72 H72 1.0000 .
C72 C73 1.559(19) .
C69 Ca12 3.180(10) 2_656
C69 C70 1.623(16) .
C1 H1A 0.9800 .
C1 H1B 0.9800 .
C1 H1C 0.9800 .
O25 H25 0.853(14) .
O25 C24 1.51(2) .
C24 H24A 1.0000 .
C24 C25 1.603(18) .
C24 C23 1.486(15) .
O64 Ca12 2.424(11) 2_656
O64 H64 0.8400 .
O64 C66 1.443(16) .
C38 H38A 0.9800 .
C38 H38B 0.9800 .
C38 H38C 0.9800 .
O34 C25 1.254(18) .
C73 H73A 0.9800 .
C73 H73B 0.9800 .
C73 H73C 0.9800 .
C61 H61 1.0000 .
C61 C62 1.48(3) .
C70 H70A 1.0000 .
C70 C71 1.52(2) .
C62 H62A 0.9800 .
C62 H62B 0.9800 .
C62 H62C 0.9800 .
C59 H59A 0.9800 .
C59 H59B 0.9800 .
C59 H59C 0.9800 .
C21 C22 1.611(17) .
C17 H17A 0.9800 .
C17 H17B 0.9800 .
C17 H17C 0.9800 .
C63 H63A 0.9800 .
C63 H63B 0.9800 .
C63 H63C 0.9800 .
C66 H66 1.0000 .
C66 C67 1.62(2) .
C23 H23A 0.9800 .
C23 H23B 0.9800 .
C23 H23C 0.9800 .
C11 H11A 0.9800 .
C11 H11B 0.9800 .
C11 H11C 0.9800 .
C14 H14A 0.9800 .
C14 H14B 0.9800 .
C14 H14C 0.9800 .
C4 H4A 0.9800 .
C4 H4B 0.9800 .
C4 H4C 0.9800 .
C67 H67A 0.9800 .
C67 H67B 0.9800 .
C67 H67C 0.9800 .
C56 H56A 0.9800 .
C56 H56B 0.9800 .
C56 H56C 0.9800 .
C71 H71A 0.9800 .
C71 H71B 0.9800 .
C71 H71C 0.9800 .
O82 H82 0.8400 .
O82 C74 1.407(11) .
C74 H74A 0.9900 .
C74 H74B 0.9900 .
C74 C75 1.541(18) .
C22 H22A 0.9800 .
C22 H22B 0.9800 .
C22 H22C 0.9800 .
C54 H54A 0.9800 .
C54 H54B 0.9800 .
C54 H54C 0.9800 .
C57B O55A 1.31(2) .
C57B C73A 1.59(2) .
O55B C57A 1.35(2) .
C73B H73D 0.9800 .
C73B H73E 0.9800 .
C73B H73F 0.9800 .
C73B C57A 1.588(18) .
C73A H73G 0.9800 .
C73A H73H 0.9800 .
C73A H73I 0.9800 .
C75 H75A 0.9800 .
C75 H75B 0.9800 .
C75 H75C 0.9800 .

loop_
_smtbx_masks_void_nr
_smtbx_masks_void_average_x
_smtbx_masks_void_average_y
_smtbx_masks_void_average_z
_smtbx_masks_void_volume
_smtbx_masks_void_count_electrons
1 0.000 -0.054 0.564 2391.8 314.8
2 0.495 0.639 0.262 39.7 0.0
3 0.505 0.139 0.738 39.7 0.0
